data_4132498
loop_
_publ_author_name
'Yamagami, Motoya'
'Sawada, Tomohisa'
'Fujita, Makoto'

_publ_section_title
;
 Synthetic \b-Barrel by Metal-Induced Folding and Assembly.
;
_journal_issue 28
_journal_name_full 'Journal of the American Chemical Society'
_journal_page_first 8644
_journal_page_last 8647
_journal_paper_doi 10.1021/jacs.8b04284
_journal_volume 140
_journal_year 2018
_chemical_absolute_configuration syn
_chemical_formula_sum 'C174 H202 I6 N33 O31 Zn3'
_chemical_formula_weight 4209.18
_space_group_crystal_system tetragonal
_space_group_IT_number 92
_space_group_name_Hall 'P 4abw 2nw'
_space_group_name_H-M_alt 'P 41 21 2'
_atom_sites_solution_hydrogens geom
_audit_creation_method SHELXL-2014/7
_cell_angle_alpha 90
_cell_angle_beta 90
_cell_angle_gamma 90
_cell_formula_units_Z 8
_cell_length_a 28.4415(3)
_cell_length_b 28.4415(3)
_cell_length_c 85.872(2)
_cell_measurement_reflns_used 18861
_cell_measurement_temperature 293(2)
_cell_measurement_theta_max 19.9790
_cell_measurement_theta_min 1.6700
_cell_volume 69463.5(19)
_computing_structure_refinement 'SHELXL-2014/7 (Sheldrick, 2014)'
_diffrn_ambient_temperature 293(2)
_diffrn_measured_fraction_theta_full 0.824
_diffrn_measured_fraction_theta_max 0.824
_diffrn_measurement_device_type 'Rayonix MX225HE'
_diffrn_measurement_method 'Phi Scan'
_diffrn_radiation_type Synchrotron
_diffrn_radiation_wavelength 1.000
_diffrn_reflns_av_R_equivalents 0.0883
_diffrn_reflns_av_unetI/netI 0.0503
_diffrn_reflns_Laue_measured_fraction_full 0.824
_diffrn_reflns_Laue_measured_fraction_max 0.824
_diffrn_reflns_limit_h_max 22
_diffrn_reflns_limit_h_min -23
_diffrn_reflns_limit_k_max 25
_diffrn_reflns_limit_k_min -25
_diffrn_reflns_limit_l_max 76
_diffrn_reflns_limit_l_min -76
_diffrn_reflns_number 216848
_diffrn_reflns_point_group_measured_fraction_full 0.820
_diffrn_reflns_point_group_measured_fraction_max 0.820
_diffrn_reflns_theta_full 30.853
_diffrn_reflns_theta_max 30.853
_diffrn_reflns_theta_min 1.672
_diffrn_source 'SPring-8 BL38B1'
_exptl_absorpt_coefficient_mu 1.923
_exptl_crystal_colour colorless
_exptl_crystal_density_diffrn 0.805
_exptl_crystal_description plate
_exptl_crystal_F_000 17064
_exptl_crystal_size_max 0.20
_exptl_crystal_size_mid 0.20
_exptl_crystal_size_min 0.07
_refine_diff_density_max 0.861
_refine_diff_density_min -0.663
_refine_diff_density_rms 0.185
_refine_ls_abs_structure_details
;
 Flack x determined using 4597 quotients [(I+)-(I-)]/[(I+)+(I-)]
 (Parsons, Flack and Wagner, Acta Cryst. B69 (2013) 249-259).
;
_refine_ls_abs_structure_Flack 0.945(7)
_refine_ls_extinction_method none
_refine_ls_goodness_of_fit_ref 1.564
_refine_ls_hydrogen_treatment constr
_refine_ls_matrix_type full
_refine_ls_number_parameters 891
_refine_ls_number_reflns 32199
_refine_ls_number_restraints 237
_refine_ls_restrained_S_all 1.564
_refine_ls_R_factor_all 0.2570
_refine_ls_R_factor_gt 0.1957
_refine_ls_shift/su_max 0.001
_refine_ls_shift/su_mean 0.000
_refine_ls_structure_factor_coef Fsqd
_refine_ls_weighting_details 'w=1/[\s^2^(Fo^2^)+(0.2000P)^2^] where P=(Fo^2^+2Fc^2^)/3'
_refine_ls_weighting_scheme calc
_refine_ls_wR_factor_gt 0.4512
_refine_ls_wR_factor_ref 0.4922
_reflns_Friedel_coverage 0.820
_reflns_Friedel_fraction_full 0.816
_reflns_Friedel_fraction_max 0.816
_reflns_number_gt 15202
_reflns_number_total 32199
_reflns_threshold_expression 'I > 2\s(I)'
_cod_data_source_file ja8b04284_si_002.cif
_cod_data_source_block p41212
_cod_original_cell_volume 69464(2)
_cod_database_code 4132498
_shelx_shelxl_version_number 2014/7
_shelx_space_group_comment
;
The symmetry employed for this shelxl refinement is uniquely defined
by the following loop, which should always be used as a source of
symmetry information in preference to the above space-group names.
They are only intended as comments.
;

loop_
_space_group_symop_operation_xyz
'x, y, z'
'-x, -y, z+1/2'
'-y+1/2, x+1/2, z+1/4'
'y+1/2, -x+1/2, z+3/4'
'-x+1/2, y+1/2, -z+1/4'
'x+1/2, -y+1/2, -z+3/4'
'y, x, -z'
'-y, -x, -z+1/2'

loop_
_atom_site_label
_atom_site_type_symbol
_atom_site_fract_x
_atom_site_fract_y
_atom_site_fract_z
_atom_site_U_iso_or_equiv
_atom_site_adp_type
_atom_site_occupancy
_atom_site_site_symmetry_order
_atom_site_calc_flag
_atom_site_refinement_flags_posn
_atom_site_refinement_flags_adp
_atom_site_refinement_flags_occupancy
_atom_site_disorder_assembly
_atom_site_disorder_group
Zn1 Zn 0.44072(14) -0.10587(15) 0.98126(6) 0.2047(17) Uani 1 1 d . . . . .
Zn2 Zn 1.51161(14) 0.08415(19) 1.03443(5) 0.2025(17) Uani 1 1 d . . . . .
I1 I 0.45734(12) -0.14832(12) 0.95591(5) 0.2736(16) Uani 1 1 d . . . . .
I2 I 0.39357(13) -0.14220(13) 1.00302(6) 0.2938(19) Uani 1 1 d . . . . .
I3 I 1.56194(12) 0.02712(17) 1.04973(4) 0.296(2) Uani 1 1 d . . . . .
I4 I 1.49215(12) 0.16566(14) 1.04349(4) 0.2594(15) Uani 1 1 d . . . . .
Zn3A Zn 0.3635(9) 0.4536(9) 0.92590(18) 0.323(10) Uani 0.5 1 d . . P A 1
I5A I 0.3953(8) 0.3806(7) 0.9375(2) 0.479(11) Uani 0.5 1 d . . P A 1
I6A I 0.3962(10) 0.5190(13) 0.94142(17) 0.62(2) Uani 0.5 1 d . . P A 1
Zn3B Zn 0.3595(6) 0.4100(7) 0.92233(15) 0.250(6) Uani 0.5 1 d . . P A 2
I5B I 0.3735(4) 0.3243(5) 0.92150(13) 0.353(6) Uani 0.5 1 d . . P A 2
I6B I 0.3917(5) 0.4467(11) 0.94471(12) 0.439(11) Uani 0.5 1 d . . P A 2
N1A N 1.4466(5) 0.0531(7) 1.0287(2) 0.206(10) Uiso 1 1 d G U . . .
C1A C 1.4088(7) 0.0786(5) 1.0230(2) 0.148(8) Uiso 1 1 d G U . . .
H1AA H 1.4112 0.1110 1.0218 0.178 Uiso 1 1 calc R U . . .
C2A C 1.3672(6) 0.0558(7) 1.0191(2) 0.148(8) Uiso 1 1 d G U . . .
C3A C 1.3635(6) 0.0073(7) 1.0210(2) 0.177(10) Uiso 1 1 d G U . . .
H3AA H 1.3357 -0.0079 1.0184 0.212 Uiso 1 1 calc R U . . .
C4A C 1.4014(8) -0.0182(5) 1.0267(2) 0.200(11) Uiso 1 1 d G U . . .
H4AA H 1.3989 -0.0506 1.0279 0.240 Uiso 1 1 calc R U . . .
C5A C 1.4429(6) 0.0046(7) 1.0306(2) 0.189(11) Uiso 1 1 d G U . . .
H5AA H 1.4683 -0.0125 1.0344 0.227 Uiso 1 1 calc R U . . .
C6A C 1.3304(12) 0.0841(11) 1.0138(3) 0.168(9) Uiso 1 1 d . . . . .
O1A O 1.2898(7) 0.0688(6) 1.0149(2) 0.166(6) Uiso 1 1 d . . . . .
N2A N 1.3376(6) 0.1257(6) 1.0057(2) 0.132(5) Uiso 1 1 d . . . . .
H2AA H 1.3655 0.1346 1.0032 0.158 Uiso 1 1 calc R U . . .
C7A C 1.2959(8) 0.1546(8) 1.0015(3) 0.126(7) Uiso 1 1 d . . . . .
H7AA H 1.2717 0.1515 1.0095 0.152 Uiso 1 1 calc R U . . .
C8A C 1.2768(9) 0.1379(8) 0.9859(3) 0.137(7) Uiso 1 1 d . . . . .
O2A O 1.3005(6) 0.1294(5) 0.9746(2) 0.145(5) Uiso 1 1 d . . . . .
C9A C 1.3131(9) 0.2038(9) 1.0009(3) 0.150(8) Uiso 1 1 d . . . . .
H9AA H 1.2912 0.2227 0.9949 0.180 Uiso 1 1 calc R U . . .
H9AB H 1.3433 0.2047 0.9957 0.180 Uiso 1 1 calc R U . . .
C10A C 1.3177(11) 0.2237(9) 1.0167(2) 0.184(11) Uiso 1 1 d G U . . .
C11A C 1.2794(8) 0.2252(8) 1.0267(3) 0.196(11) Uiso 1 1 d G U . . .
H11B H 1.2499 0.2156 1.0233 0.235 Uiso 1 1 calc R U . . .
C12A C 1.2851(10) 0.2409(9) 1.0419(3) 0.212(13) Uiso 1 1 d G U . . .
H12B H 1.2595 0.2418 1.0486 0.254 Uiso 1 1 calc R U . . .
C13A C 1.3292(13) 0.2551(10) 1.0471(3) 0.270(18) Uiso 1 1 d G U . . .
H13B H 1.3330 0.2656 1.0573 0.324 Uiso 1 1 calc R U . . .
C14A C 1.3675(9) 0.2536(11) 1.0371(4) 0.30(2) Uiso 1 1 d G U . . .
H14B H 1.3970 0.2632 1.0406 0.355 Uiso 1 1 calc R U . . .
C15A C 1.3618(9) 0.2379(11) 1.0219(4) 0.288(19) Uiso 1 1 d G U . . .
H15B H 1.3874 0.2370 1.0152 0.345 Uiso 1 1 calc R U . . .
N3A N 1.2294(7) 0.1413(7) 0.9858(2) 0.147(6) Uiso 1 1 d . . . . .
H3AB H 1.2152 0.1510 0.9941 0.177 Uiso 1 1 calc R U . . .
C16A C 1.2003(9) 0.1282(9) 0.9715(3) 0.155(9) Uiso 1 1 d D . . . .
H16B H 1.2194 0.1291 0.9620 0.186 Uiso 1 1 calc R U . . .
C17A C 1.1598(10) 0.1696(10) 0.9714(4) 0.154(8) Uiso 1 1 d . . . . .
O3A O 1.1442(6) 0.1858(6) 0.9832(2) 0.155(5) Uiso 1 1 d . . . . .
C18A C 1.1769(11) 0.0804(10) 0.9736(4) 0.207(13) Uiso 1 1 d D . . . .
H18B H 1.1622 0.0812 0.9839 0.249 Uiso 1 1 calc R U . . .
C19A C 1.2156(12) 0.0450(12) 0.9747(4) 0.210(13) Uiso 1 1 d D . . . .
H19D H 1.2391 0.0560 0.9819 0.315 Uiso 1 1 calc R U . . .
H19E H 1.2031 0.0156 0.9784 0.315 Uiso 1 1 calc R U . . .
H19F H 1.2296 0.0405 0.9647 0.315 Uiso 1 1 calc R U . . .
C20A C 1.1383(13) 0.0655(14) 0.9624(4) 0.234(15) Uiso 1 1 d D . . . .
H20D H 1.1144 0.0893 0.9621 0.351 Uiso 1 1 calc R U . . .
H20E H 1.1513 0.0613 0.9522 0.351 Uiso 1 1 calc R U . . .
H20F H 1.1248 0.0364 0.9659 0.351 Uiso 1 1 calc R U . . .
N4A N 1.1493(6) 0.1838(6) 0.9575(2) 0.137(6) Uiso 1 1 d . . . . .
H4AB H 1.1645 0.1732 0.9496 0.164 Uiso 1 1 calc R U . . .
C21A C 1.1107(9) 0.2184(9) 0.9552(3) 0.149(8) Uiso 1 1 d . . . . .
H21B H 1.1123 0.2439 0.9628 0.179 Uiso 1 1 calc R U . . .
C22A C 1.0624(9) 0.1917(10) 0.9560(3) 0.145(8) Uiso 1 1 d . . . . .
O4A O 1.0568(7) 0.1569(7) 0.9485(2) 0.175(6) Uiso 1 1 d . . . . .
C23A C 1.1162(12) 0.2371(11) 0.9382(4) 0.185(11) Uiso 1 1 d . . . . .
H23C H 1.1057 0.2138 0.9307 0.222 Uiso 1 1 calc R U . . .
H23D H 1.1487 0.2451 0.9360 0.222 Uiso 1 1 calc R U . . .
C24A C 1.0835(10) 0.2829(10) 0.9376(3) 0.196(11) Uiso 1 1 d G U . . .
C25A C 1.0947(9) 0.3296(12) 0.9406(3) 0.257(16) Uiso 1 1 d G U . . .
H25B H 1.1248 0.3375 0.9439 0.308 Uiso 1 1 calc R U . . .
C26A C 1.0609(13) 0.3644(8) 0.9387(3) 0.259(16) Uiso 1 1 d G U . . .
H26B H 1.0684 0.3956 0.9407 0.310 Uiso 1 1 calc R U . . .
C27A C 1.0158(11) 0.3525(11) 0.9338(4) 0.265(17) Uiso 1 1 d G U . . .
H27B H 0.9932 0.3758 0.9325 0.318 Uiso 1 1 calc R U . . .
C28A C 1.0046(9) 0.3058(13) 0.9308(4) 0.34(2) Uiso 1 1 d G U . . .
H28B H 0.9745 0.2979 0.9275 0.405 Uiso 1 1 calc R U . . .
C29A C 1.0384(12) 0.2710(9) 0.9327(3) 0.231(14) Uiso 1 1 d G U . . .
H29B H 1.0309 0.2398 0.9307 0.278 Uiso 1 1 calc R U . . .
N5A N 1.0313(7) 0.2112(7) 0.9659(2) 0.145(6) Uiso 1 1 d . . . . .
H5AB H 1.0395 0.2355 0.9712 0.174 Uiso 1 1 calc R U . . .
C30A C 0.9841(11) 0.1918(11) 0.9679(3) 0.180(10) Uiso 1 1 d D . . . .
H30B H 0.9788 0.1686 0.9596 0.216 Uiso 1 1 calc R U . . .
C31A C 0.9488(16) 0.2341(16) 0.9653(5) 0.220(14) Uiso 1 1 d . . . . .
O5A O 0.9546(10) 0.2693(11) 0.9741(3) 0.240(10) Uiso 1 1 d . . . . .
C32A C 0.9778(12) 0.1671(12) 0.9837(4) 0.213(13) Uiso 1 1 d D . . . .
H32B H 0.9843 0.1898 0.9920 0.256 Uiso 1 1 calc R U . . .
C33A C 1.0123(13) 0.1264(12) 0.9851(5) 0.221(14) Uiso 1 1 d D . . . .
H33D H 1.0081 0.1113 0.9950 0.332 Uiso 1 1 calc R U . . .
H33E H 1.0066 0.1042 0.9769 0.332 Uiso 1 1 calc R U . . .
H33F H 1.0438 0.1381 0.9843 0.332 Uiso 1 1 calc R U . . .
C34A C 0.9310(13) 0.1412(15) 0.9875(5) 0.241(16) Uiso 1 1 d D . . . .
H34D H 0.9054 0.1632 0.9870 0.361 Uiso 1 1 calc R U . . .
H34E H 0.9260 0.1166 0.9800 0.361 Uiso 1 1 calc R U . . .
H34F H 0.9328 0.1280 0.9977 0.361 Uiso 1 1 calc R U . . .
N6A N 0.9106(9) 0.2233(9) 0.9574(3) 0.181(8) Uiso 1 1 d . . . . .
H6AA H 0.9099 0.1972 0.9524 0.217 Uiso 1 1 calc R U . . .
C35A C 0.8695(7) 0.2534(10) 0.9570(3) 0.233(14) Uiso 1 1 d G U . . .
C36A C 0.8695(9) 0.3019(10) 0.9552(3) 0.236(15) Uiso 1 1 d G U . . .
H36B H 0.8978 0.3183 0.9550 0.283 Uiso 1 1 calc R U . . .
C37A C 0.8272(12) 0.3260(7) 0.9536(3) 0.30(2) Uiso 1 1 d G U . . .
H37B H 0.8272 0.3585 0.9524 0.356 Uiso 1 1 calc R U . . .
C38A C 0.7850(9) 0.3015(9) 0.9538(3) 0.213(13) Uiso 1 1 d G U . . .
H38B H 0.7567 0.3175 0.9527 0.255 Uiso 1 1 calc R U . . .
C39A C 0.7850(7) 0.2529(9) 0.9556(2) 0.175(10) Uiso 1 1 d G U . . .
C40A C 0.8273(9) 0.2288(7) 0.9572(2) 0.166(9) Uiso 1 1 d G U . . .
H40B H 0.8273 0.1963 0.9584 0.199 Uiso 1 1 calc R U . . .
C41A C 0.7404(17) 0.2266(17) 0.9558(5) 0.233(15) Uiso 1 1 d . . . . .
O6A O 0.7421(7) 0.1870(8) 0.9477(2) 0.183(7) Uiso 1 1 d . . . . .
N7A N 0.7003(11) 0.2407(10) 0.9611(3) 0.198(9) Uiso 1 1 d D U . . .
C42A C 0.6640(14) 0.2038(15) 0.9633(5) 0.244(15) Uiso 1 1 d D U . . .
H42B H 0.6758 0.1734 0.9670 0.293 Uiso 1 1 calc R U . . .
C43A C 0.6405(15) 0.2030(16) 0.9475(6) 0.222(14) Uiso 1 1 d . U . . .
O7A O 0.6323(10) 0.2275(10) 0.9363(4) 0.235(10) Uiso 1 1 d . U . . .
C44A C 0.697(2) 0.2776(17) 0.9731(6) 0.30(2) Uiso 1 1 d D U . . .
H44C H 0.6909 0.3078 0.9683 0.360 Uiso 1 1 calc R U . . .
H44D H 0.7265 0.2797 0.9788 0.360 Uiso 1 1 calc R U . . .
C45A C 0.6573(19) 0.264(2) 0.9841(6) 0.30(2) Uiso 1 1 d D U . . .
H45C H 0.6384 0.2917 0.9868 0.360 Uiso 1 1 calc R U . . .
H45D H 0.6692 0.2502 0.9936 0.360 Uiso 1 1 calc R U . . .
C46A C 0.6293(19) 0.229(2) 0.9746(6) 0.32(2) Uiso 1 1 d D U . . .
H46C H 0.6052 0.2455 0.9686 0.386 Uiso 1 1 calc R U . . .
H46D H 0.6142 0.2067 0.9814 0.386 Uiso 1 1 calc R U . . .
N8A N 0.6350(9) 0.1561(9) 0.9419(3) 0.179(8) Uiso 1 1 d . . . . .
H8AA H 0.6495 0.1354 0.9474 0.215 Uiso 1 1 calc R U . . .
C47A C 0.6112(10) 0.1379(11) 0.9296(4) 0.177(10) Uiso 1 1 d D . . . .
H47C H 0.6284 0.1110 0.9257 0.212 Uiso 1 1 calc R U . . .
H47D H 0.6099 0.1612 0.9214 0.212 Uiso 1 1 calc R U . . .
C48A C 0.5590(10) 0.1219(10) 0.9338(4) 0.159(9) Uiso 1 1 d D . . . .
O8A O 0.5425(6) 0.1353(6) 0.9464(2) 0.165(6) Uiso 1 1 d . . . . .
N9A N 0.5372(7) 0.0951(7) 0.9247(2) 0.155(7) Uiso 1 1 d D U . . .
C49A C 0.4883(8) 0.0848(9) 0.9276(3) 0.170(9) Uiso 1 1 d D U . . .
H49B H 0.4695 0.1135 0.9288 0.204 Uiso 1 1 calc R U . . .
C50A C 0.4845(12) 0.0531(12) 0.9417(4) 0.208(12) Uiso 1 1 d D U . . .
O9A O 0.5113(7) 0.0192(7) 0.9453(2) 0.184(7) Uiso 1 1 d D U . . .
C51A C 0.5538(11) 0.0790(12) 0.9096(3) 0.207(12) Uiso 1 1 d D U . . .
H51C H 0.5731 0.0511 0.9107 0.248 Uiso 1 1 calc R U . . .
H51D H 0.5718 0.1033 0.9044 0.248 Uiso 1 1 calc R U . . .
C52A C 0.5088(14) 0.068(2) 0.9009(4) 0.31(2) Uiso 1 1 d D U . . .
H52C H 0.4985 0.0956 0.8950 0.375 Uiso 1 1 calc R U . . .
H52D H 0.5132 0.0422 0.8938 0.375 Uiso 1 1 calc R U . . .
C53A C 0.4734(15) 0.0560(16) 0.9136(4) 0.30(2) Uiso 1 1 d D U . . .
H53C H 0.4745 0.0226 0.9159 0.357 Uiso 1 1 calc R U . . .
H53D H 0.4418 0.0642 0.9104 0.357 Uiso 1 1 calc R U . . .
N10A N 0.4429(8) 0.0613(8) 0.9506(3) 0.173(8) Uiso 1 1 d . . . . .
H10B H 0.4285 0.0871 0.9485 0.208 Uiso 1 1 calc R U . . .
C54A C 0.4372(6) -0.0118(7) 0.9645(2) 0.170(9) Uiso 1 1 d G U . . .
H54B H 0.4636 -0.0231 0.9593 0.204 Uiso 1 1 calc R U . . .
C55A C 0.4222(7) 0.0341(7) 0.9621(2) 0.162(9) Uiso 1 1 d G U . . .
C56A C 0.3828(7) 0.0510(5) 0.9698(2) 0.184(10) Uiso 1 1 d G U . . .
H56B H 0.3728 0.0817 0.9682 0.221 Uiso 1 1 calc R U . . .
C57A C 0.3583(6) 0.0218(8) 0.9800(2) 0.174(10) Uiso 1 1 d G U . . .
H57B H 0.3319 0.0331 0.9852 0.209 Uiso 1 1 calc R U . . .
C58A C 0.3732(7) -0.0242(7) 0.9824(2) 0.210(12) Uiso 1 1 d G U . . .
H58B H 0.3568 -0.0437 0.9892 0.252 Uiso 1 1 calc R U . . .
N11A N 0.4127(7) -0.0410(5) 0.9746(2) 0.187(8) Uiso 1 1 d G U . . .
N1B N 0.5066(5) -0.0878(6) 0.9898(2) 0.162(7) Uiso 1 1 d G U . . .
C1B C 0.5143(7) -0.0895(7) 1.0058(2) 0.211(12) Uiso 1 1 d G U . . .
H1BA H 0.4903 -0.0990 1.0125 0.253 Uiso 1 1 calc R U . . .
C2B C 0.5579(8) -0.0770(8) 1.01185(17) 0.198(12) Uiso 1 1 d G U . . .
H2BA H 0.5630 -0.0782 1.0225 0.238 Uiso 1 1 calc R U . . .
C3B C 0.5938(6) -0.0628(7) 1.0019(3) 0.199(11) Uiso 1 1 d G U . . .
H3BA H 0.6229 -0.0544 1.0060 0.238 Uiso 1 1 calc R U . . .
C4B C 0.5861(6) -0.0611(7) 0.9860(2) 0.161(9) Uiso 1 1 d G U . . .
C5B C 0.5425(7) -0.0736(6) 0.97991(17) 0.161(9) Uiso 1 1 d G U . . .
H5BA H 0.5373 -0.0725 0.9692 0.193 Uiso 1 1 calc R U . . .
C6B C 0.6240(11) -0.0494(10) 0.9750(4) 0.166(9) Uiso 1 1 d . . . . .
O1B O 0.6653(8) -0.0556(7) 0.9787(2) 0.182(6) Uiso 1 1 d . . . . .
N2B N 0.6129(7) -0.0305(7) 0.9607(2) 0.147(6) Uiso 1 1 d . . . . .
H2BB H 0.5842 -0.0255 0.9580 0.177 Uiso 1 1 calc R U . . .
C7B C 0.6513(10) -0.0195(10) 0.9505(3) 0.156(9) Uiso 1 1 d . . . . .
H7BA H 0.6756 -0.0439 0.9513 0.187 Uiso 1 1 calc R U . . .
C8B C 0.6723(10) 0.0271(10) 0.9526(3) 0.153(8) Uiso 1 1 d . . . . .
O2B O 0.6492(7) 0.0636(7) 0.9561(2) 0.174(6) Uiso 1 1 d . . . . .
C9B C 0.6288(10) -0.0190(10) 0.9328(3) 0.163(9) Uiso 1 1 d . . . . .
H9BA H 0.5997 -0.0010 0.9326 0.195 Uiso 1 1 calc R U . . .
H9BB H 0.6507 -0.0045 0.9255 0.195 Uiso 1 1 calc R U . . .
C10B C 0.6192(9) -0.0702(6) 0.9280(3) 0.182(10) Uiso 1 1 d G U . . .
C11B C 0.5734(8) -0.0870(10) 0.9289(3) 0.235(15) Uiso 1 1 d G U . . .
H11C H 0.5493 -0.0673 0.9323 0.282 Uiso 1 1 calc R U . . .
C12B C 0.5635(7) -0.1332(11) 0.9247(3) 0.255(16) Uiso 1 1 d G U . . .
H12C H 0.5329 -0.1445 0.9253 0.306 Uiso 1 1 calc R U . . .
C13B C 0.5995(10) -0.1626(7) 0.9197(3) 0.239(15) Uiso 1 1 d G U . . .
H13C H 0.5929 -0.1936 0.9169 0.287 Uiso 1 1 calc R U . . .
C14B C 0.6453(9) -0.1459(8) 0.9188(2) 0.203(12) Uiso 1 1 d G U . . .
H14C H 0.6694 -0.1655 0.9155 0.244 Uiso 1 1 calc R U . . .
C15B C 0.6552(7) -0.0996(8) 0.9230(2) 0.173(9) Uiso 1 1 d G U . . .
H15C H 0.6858 -0.0884 0.9224 0.208 Uiso 1 1 calc R U . . .
N3B N 0.7210(7) 0.0273(7) 0.9520(2) 0.139(6) Uiso 1 1 d . . . . .
H3BB H 0.7344 0.0011 0.9497 0.167 Uiso 1 1 calc R U . . .
C16B C 0.7524(10) 0.0683(10) 0.9548(3) 0.158(9) Uiso 1 1 d D . . . .
H16C H 0.7336 0.0972 0.9551 0.190 Uiso 1 1 calc R U . . .
C17B C 0.7874(9) 0.0717(10) 0.9423(3) 0.144(8) Uiso 1 1 d . . . . .
O3B O 0.8049(6) 0.0353(7) 0.9365(2) 0.164(6) Uiso 1 1 d . . . . .
C18B C 0.7784(12) 0.0623(13) 0.9706(3) 0.197(12) Uiso 1 1 d D . . . .
H18C H 0.7947 0.0321 0.9696 0.236 Uiso 1 1 calc R U . . .
C19B C 0.7443(15) 0.0552(16) 0.9843(5) 0.260(18) Uiso 1 1 d D . . . .
H19G H 0.7199 0.0339 0.9813 0.390 Uiso 1 1 calc R U . . .
H19H H 0.7612 0.0425 0.9930 0.390 Uiso 1 1 calc R U . . .
H19I H 0.7307 0.0849 0.9871 0.390 Uiso 1 1 calc R U . . .
C20B C 0.8157(19) 0.096(2) 0.9760(7) 0.34(3) Uiso 1 1 d D . . . .
H20G H 0.8378 0.1014 0.9677 0.509 Uiso 1 1 calc R U . . .
H20H H 0.8013 0.1253 0.9789 0.509 Uiso 1 1 calc R U . . .
H20I H 0.8318 0.0829 0.9848 0.509 Uiso 1 1 calc R U . . .
N4B N 0.7999(7) 0.1100(7) 0.9365(2) 0.141(6) Uiso 1 1 d . . . . .
H4BA H 0.7857 0.1348 0.9398 0.169 Uiso 1 1 calc R U . . .
C21B C 0.8357(10) 0.1168(10) 0.9250(3) 0.156(9) Uiso 1 1 d . . . . .
H21C H 0.8320 0.0930 0.9168 0.187 Uiso 1 1 calc R U . . .
C22B C 0.8863(9) 0.1116(9) 0.9325(3) 0.146(8) Uiso 1 1 d . . . . .
O4B O 0.8943(6) 0.1334(6) 0.9446(2) 0.151(5) Uiso 1 1 d . . . . .
C23B C 0.8313(10) 0.1670(10) 0.9174(3) 0.163(9) Uiso 1 1 d . . . . .
H23E H 0.8344 0.1908 0.9254 0.196 Uiso 1 1 calc R U . . .
H23F H 0.8005 0.1704 0.9127 0.196 Uiso 1 1 calc R U . . .
C24B C 0.8704(8) 0.1741(8) 0.9048(3) 0.168(9) Uiso 1 1 d G U . . .
C25B C 0.8619(8) 0.1593(8) 0.8897(3) 0.206(12) Uiso 1 1 d G U . . .
H25C H 0.8329 0.1466 0.8870 0.247 Uiso 1 1 calc R U . . .
C26B C 0.8969(12) 0.1636(11) 0.8784(2) 0.289(19) Uiso 1 1 d G U . . .
H26C H 0.8912 0.1537 0.8683 0.347 Uiso 1 1 calc R U . . .
C27B C 0.9403(10) 0.1826(11) 0.8824(4) 0.267(18) Uiso 1 1 d G U . . .
H27C H 0.9637 0.1855 0.8749 0.320 Uiso 1 1 calc R U . . .
C28B C 0.9487(8) 0.1973(10) 0.8976(4) 0.286(19) Uiso 1 1 d G U . . .
H28C H 0.9778 0.2101 0.9002 0.343 Uiso 1 1 calc R U . . .
C29B C 0.9138(10) 0.1931(9) 0.9088(3) 0.225(14) Uiso 1 1 d G U . . .
H29C H 0.9194 0.2029 0.9189 0.270 Uiso 1 1 calc R U . . .
N5B N 0.9164(7) 0.0831(7) 0.9257(2) 0.147(6) Uiso 1 1 d . . . . .
H5BB H 0.9071 0.0677 0.9176 0.176 Uiso 1 1 calc R U . . .
C30B C 0.9642(9) 0.0765(8) 0.9309(3) 0.139(8) Uiso 1 1 d D . . . .
H30C H 0.9706 0.0997 0.9391 0.167 Uiso 1 1 calc R U . . .
C31B C 0.9969(12) 0.0826(11) 0.9192(4) 0.177(10) Uiso 1 1 d . . . . .
O5B O 0.9939(9) 0.0638(9) 0.9048(3) 0.219(9) Uiso 1 1 d . . . . .
C32B C 0.9700(11) 0.0278(10) 0.9379(4) 0.201(12) Uiso 1 1 d D . . . .
H32C H 0.9660 0.0027 0.9302 0.241 Uiso 1 1 calc R U . . .
C33B C 1.0207(14) 0.0286(18) 0.9451(6) 0.28(2) Uiso 1 1 d D . . . .
H33G H 1.0273 -0.0013 0.9498 0.416 Uiso 1 1 calc R U . . .
H33H H 1.0433 0.0347 0.9370 0.416 Uiso 1 1 calc R U . . .
H33I H 1.0225 0.0528 0.9529 0.416 Uiso 1 1 calc R U . . .
C34B C 0.9388(14) 0.0201(15) 0.9528(4) 0.242(16) Uiso 1 1 d D . . . .
H34G H 0.9437 -0.0111 0.9567 0.363 Uiso 1 1 calc R U . . .
H34H H 0.9473 0.0426 0.9606 0.363 Uiso 1 1 calc R U . . .
H34I H 0.9063 0.0240 0.9501 0.363 Uiso 1 1 calc R U . . .
N6B N 1.0344(8) 0.1094(8) 0.9206(3) 0.167(7) Uiso 1 1 d . . . . .
H6BA H 1.0345 0.1274 0.9287 0.200 Uiso 1 1 calc R U . . .
C35B C 1.0753(6) 0.1132(7) 0.9108(3) 0.173(10) Uiso 1 1 d G U . . .
C36B C 1.0740(7) 0.1176(8) 0.8947(3) 0.217(13) Uiso 1 1 d G U . . .
H36C H 1.0453 0.1164 0.8895 0.261 Uiso 1 1 calc R U . . .
C37B C 1.1154(10) 0.1239(9) 0.8864(2) 0.222(14) Uiso 1 1 d G U . . .
H37C H 1.1145 0.1269 0.8756 0.266 Uiso 1 1 calc R U . . .
C38B C 1.1582(8) 0.1258(8) 0.8942(3) 0.216(13) Uiso 1 1 d G U . . .
H38C H 1.1859 0.1299 0.8886 0.259 Uiso 1 1 calc R U . . .
C39B C 1.1596(6) 0.1213(8) 0.9103(3) 0.188(11) Uiso 1 1 d G U . . .
C40B C 1.1181(8) 0.1151(7) 0.9186(2) 0.161(9) Uiso 1 1 d G U . . .
H40C H 1.1191 0.1121 0.9294 0.193 Uiso 1 1 calc R U . . .
C41B C 1.2045(12) 0.1217(12) 0.9205(4) 0.183(11) Uiso 1 1 d . . . . .
O6B O 1.2032(7) 0.1415(7) 0.9327(3) 0.174(6) Uiso 1 1 d . . . . .
N7B N 1.2432(9) 0.1007(9) 0.9153(3) 0.180(8) Uiso 1 1 d D U . . .
C42B C 1.2837(10) 0.0992(11) 0.9260(4) 0.183(10) Uiso 1 1 d D U . . .
H42C H 1.2738 0.0847 0.9358 0.220 Uiso 1 1 calc R U . . .
C43B C 1.3050(12) 0.1472(12) 0.9294(5) 0.186(11) Uiso 1 1 d . U . . .
O7B O 1.3158(8) 0.1713(8) 0.9176(3) 0.203(8) Uiso 1 1 d . U . . .
C44B C 1.2472(14) 0.0655(13) 0.9028(4) 0.229(14) Uiso 1 1 d D U . . .
H44E H 1.2501 0.0807 0.8927 0.275 Uiso 1 1 calc R U . . .
H44F H 1.2197 0.0452 0.9026 0.275 Uiso 1 1 calc R U . . .
C45B C 1.2915(14) 0.0370(15) 0.9065(5) 0.267(17) Uiso 1 1 d D U . . .
H45E H 1.2833 0.0070 0.9111 0.320 Uiso 1 1 calc R U . . .
H45F H 1.3096 0.0313 0.8971 0.320 Uiso 1 1 calc R U . . .
C46B C 1.3190(13) 0.0667(14) 0.9178(5) 0.239(15) Uiso 1 1 d D U . . .
H46E H 1.3425 0.0851 0.9123 0.286 Uiso 1 1 calc R U . . .
H46F H 1.3348 0.0469 0.9254 0.286 Uiso 1 1 calc R U . . .
N8B N 1.3117(8) 0.1579(8) 0.9429(3) 0.166(7) Uiso 1 1 d . . . . .
H8BA H 1.3011 0.1393 0.9500 0.199 Uiso 1 1 calc R U . . .
C47B C 1.3360(10) 0.1993(10) 0.9480(3) 0.168(9) Uiso 1 1 d . . . . .
H47E H 1.3187 0.2139 0.9564 0.201 Uiso 1 1 calc R U . . .
H47F H 1.3374 0.2216 0.9394 0.201 Uiso 1 1 calc R U . . .
C48B C 1.3881(9) 0.1873(10) 0.9537(3) 0.136(7) Uiso 1 1 d . . . . .
O8B O 1.4033(6) 0.1490(7) 0.9500(2) 0.166(6) Uiso 1 1 d . . . . .
N9B N 1.4094(7) 0.2191(7) 0.9606(2) 0.158(7) Uiso 1 1 d D U . . .
C49B C 1.4590(9) 0.2120(9) 0.9639(3) 0.190(11) Uiso 1 1 d D U . . .
H49C H 1.4766 0.2034 0.9545 0.228 Uiso 1 1 calc R U . . .
C50B C 1.4626(10) 0.1743(10) 0.9765(3) 0.171(9) Uiso 1 1 d D U . . .
O9B O 1.4359(7) 0.1689(6) 0.9884(2) 0.169(6) Uiso 1 1 d D U . . .
C51B C 1.3941(10) 0.2671(9) 0.9634(4) 0.192(11) Uiso 1 1 d D U . . .
H51E H 1.3689 0.2676 0.9710 0.231 Uiso 1 1 calc R U . . .
H51F H 1.3828 0.2812 0.9539 0.231 Uiso 1 1 calc R U . . .
C52B C 1.4363(12) 0.2935(12) 0.9694(6) 0.279(18) Uiso 1 1 d D U . . .
H52E H 1.4295 0.3071 0.9795 0.335 Uiso 1 1 calc R U . . .
H52F H 1.4447 0.3186 0.9623 0.335 Uiso 1 1 calc R U . . .
C53B C 1.4761(12) 0.2582(10) 0.9707(4) 0.228(14) Uiso 1 1 d D U . . .
H53E H 1.5034 0.2693 0.9650 0.274 Uiso 1 1 calc R U . . .
H53F H 1.4849 0.2540 0.9815 0.274 Uiso 1 1 calc R U . . .
N10B N 1.5032(8) 0.1461(8) 0.9753(3) 0.168(7) Uiso 1 1 d . . . . .
H10C H 1.5160 0.1458 0.9663 0.202 Uiso 1 1 calc R U . . .
C54B C 1.5133(5) 0.1169(6) 1.0021(2) 0.161(9) Uiso 1 1 d G U . . .
H54C H 1.4886 0.1352 1.0057 0.193 Uiso 1 1 calc R U . . .
C55B C 1.5260(6) 0.1184(6) 0.98647(19) 0.151(8) Uiso 1 1 d G U . . .
C56B C 1.5630(7) 0.0909(7) 0.98107(15) 0.176(9) Uiso 1 1 d G U . . .
H56C H 1.5714 0.0920 0.9706 0.211 Uiso 1 1 calc R U . . .
C57B C 1.5873(6) 0.0619(6) 0.9913(2) 0.181(10) Uiso 1 1 d G U . . .
H57C H 1.6121 0.0436 0.9877 0.218 Uiso 1 1 calc R U . . .
C58B C 1.5747(6) 0.0604(6) 1.0069(2) 0.166(9) Uiso 1 1 d G U . . .
H58C H 1.5910 0.0410 1.0138 0.199 Uiso 1 1 calc R U . . .
N11B N 1.5377(6) 0.0879(6) 1.01233(15) 0.155(6) Uiso 1 1 d G U . . .
N1C N 0.3892(10) 0.4489(8) 0.9026(2) 0.218(11) Uiso 1 1 d G U . . .
C1C C 0.4379(9) 0.4468(9) 0.9016(3) 0.245(15) Uiso 1 1 d G U . A .
H1CA H 0.4557 0.4395 0.9104 0.294 Uiso 1 1 calc R U . . .
C2C C 0.4601(7) 0.4556(9) 0.8875(3) 0.231(14) Uiso 1 1 d G U . A .
H2CA H 0.4927 0.4541 0.8868 0.277 Uiso 1 1 calc R U . . .
C3C C 0.4336(9) 0.4665(8) 0.8744(2) 0.201(12) Uiso 1 1 d G U . A .
H3CA H 0.4485 0.4724 0.8649 0.242 Uiso 1 1 calc R U . . .
C4C C 0.3849(9) 0.4686(8) 0.8754(2) 0.187(11) Uiso 1 1 d G U . A .
C5C C 0.3627(7) 0.4599(8) 0.8895(3) 0.196(11) Uiso 1 1 d G U . A .
H5CA H 0.3301 0.4613 0.8902 0.236 Uiso 1 1 calc R U . . .
C6C C 0.3548(12) 0.4781(11) 0.8628(4) 0.172(10) Uiso 1 1 d . . . . .
O1C O 0.3716(7) 0.4701(7) 0.8490(3) 0.183(7) Uiso 1 1 d . . . . .
N2C N 0.3172(8) 0.5021(8) 0.8635(3) 0.158(7) Uiso 1 1 d . . . . .
H2CB H 0.3092 0.5136 0.8724 0.190 Uiso 1 1 calc R U . . .
C7C C 0.2884(10) 0.5108(11) 0.8509(3) 0.164(9) Uiso 1 1 d . . . . .
H7CA H 0.2977 0.4891 0.8426 0.197 Uiso 1 1 calc R U . . .
C8C C 0.2927(10) 0.5578(11) 0.8448(4) 0.157(9) Uiso 1 1 d . . . . .
O2C O 0.2884(7) 0.5914(8) 0.8522(2) 0.184(7) Uiso 1 1 d . . . . .
C9C C 0.2309(9) 0.4979(9) 0.8557(3) 0.157(9) Uiso 1 1 d . . . . .
H9CA H 0.2231 0.5126 0.8656 0.189 Uiso 1 1 calc R U . . .
H9CB H 0.2100 0.5105 0.8478 0.189 Uiso 1 1 calc R U . . .
C10C C 0.2239(8) 0.4455(7) 0.8570(3) 0.187(11) Uiso 1 1 d G U . . .
C11C C 0.2161(8) 0.4185(9) 0.8437(2) 0.190(11) Uiso 1 1 d G U . . .
H11A H 0.2149 0.4329 0.8340 0.228 Uiso 1 1 calc R U . . .
C12C C 0.2099(8) 0.3702(8) 0.8450(3) 0.194(11) Uiso 1 1 d G U . . .
H12A H 0.2047 0.3522 0.8361 0.232 Uiso 1 1 calc R U . . .
C13C C 0.2117(9) 0.3488(7) 0.8595(3) 0.236(15) Uiso 1 1 d G U . . .
H13A H 0.2076 0.3165 0.8604 0.283 Uiso 1 1 calc R U . . .
C14C C 0.2195(9) 0.3757(10) 0.8728(2) 0.239(15) Uiso 1 1 d G U . . .
H14A H 0.2207 0.3614 0.8825 0.286 Uiso 1 1 calc R U . . .
C15C C 0.2256(9) 0.4241(10) 0.8715(3) 0.242(15) Uiso 1 1 d G U . . .
H15A H 0.2309 0.4421 0.8804 0.291 Uiso 1 1 calc R U . . .
N3C N 0.2965(7) 0.5609(8) 0.8287(3) 0.153(7) Uiso 1 1 d . . . . .
H3CB H 0.2976 0.5350 0.8235 0.184 Uiso 1 1 calc R U . . .
C16C C 0.2988(10) 0.6039(11) 0.8201(4) 0.172(10) Uiso 1 1 d D . . . .
H16A H 0.2875 0.6279 0.8273 0.207 Uiso 1 1 calc R U . . .
C17C C 0.2653(9) 0.6058(10) 0.8067(3) 0.145(8) Uiso 1 1 d . . . . .
O3C O 0.2567(6) 0.5686(6) 0.79899(19) 0.153(5) Uiso 1 1 d . . . . .
C18C C 0.3483(12) 0.6200(14) 0.8155(5) 0.221(14) Uiso 1 1 d D U . . .
H18A H 0.3516 0.6531 0.8125 0.266 Uiso 1 1 calc R U . . .
C19C C 0.380(2) 0.603(2) 0.8291(6) 0.35(3) Uiso 1 1 d D U . . .
H19A H 0.3747 0.6231 0.8380 0.527 Uiso 1 1 calc R U . . .
H19B H 0.3717 0.5714 0.8318 0.527 Uiso 1 1 calc R U . . .
H19C H 0.4121 0.6047 0.8261 0.527 Uiso 1 1 calc R U . . .
C20C C 0.362(2) 0.5845(18) 0.8036(6) 0.30(2) Uiso 1 1 d D U . . .
H20A H 0.3452 0.5903 0.7941 0.448 Uiso 1 1 calc R U . . .
H20B H 0.3954 0.5868 0.8016 0.448 Uiso 1 1 calc R U . . .
H20C H 0.3550 0.5535 0.8073 0.448 Uiso 1 1 calc R U . . .
N4C N 0.2464(8) 0.6475(8) 0.8033(3) 0.159(7) Uiso 1 1 d . . . . .
H4CA H 0.2513 0.6714 0.8091 0.190 Uiso 1 1 calc R U . . .
C21C C 0.2180(11) 0.6516(11) 0.7896(4) 0.179(10) Uiso 1 1 d . . . . .
H21A H 0.1956 0.6254 0.7894 0.215 Uiso 1 1 calc R U . . .
C22C C 0.2454(11) 0.6530(11) 0.7740(4) 0.159(9) Uiso 1 1 d . . . . .
O4C O 0.2822(7) 0.6797(7) 0.7744(2) 0.178(6) Uiso 1 1 d . . . . .
C23C C 0.1892(12) 0.7009(12) 0.7910(4) 0.196(12) Uiso 1 1 d . . . . .
H23A H 0.1728 0.7019 0.8009 0.235 Uiso 1 1 calc R U . . .
H23B H 0.2113 0.7269 0.7907 0.235 Uiso 1 1 calc R U . . .
C24C C 0.1536(10) 0.7071(9) 0.7777(3) 0.191(11) Uiso 1 1 d G U . . .
C25C C 0.1082(11) 0.6892(9) 0.7777(3) 0.250(16) Uiso 1 1 d G U . . .
H25A H 0.0970 0.6728 0.7864 0.300 Uiso 1 1 calc R U . . .
C26C C 0.0793(8) 0.6957(10) 0.7649(4) 0.238(15) Uiso 1 1 d G U . . .
H26A H 0.0489 0.6837 0.7648 0.285 Uiso 1 1 calc R U . . .
C27C C 0.0959(11) 0.7203(10) 0.7520(3) 0.250(15) Uiso 1 1 d G U . . .
H27A H 0.0766 0.7246 0.7434 0.300 Uiso 1 1 calc R U . . .
C28C C 0.1414(12) 0.7382(9) 0.7520(3) 0.252(16) Uiso 1 1 d G U . . .
H28A H 0.1525 0.7546 0.7434 0.302 Uiso 1 1 calc R U . . .
C29C C 0.1702(8) 0.7317(9) 0.7649(4) 0.255(16) Uiso 1 1 d G U . . .
H29A H 0.2006 0.7437 0.7649 0.306 Uiso 1 1 calc R U . . .
N5C N 0.2343(7) 0.6290(7) 0.7628(3) 0.149(6) Uiso 1 1 d . . . . .
H5CB H 0.2109 0.6103 0.7642 0.179 Uiso 1 1 calc R U . . .
C30C C 0.2552(10) 0.6278(9) 0.7475(3) 0.159(9) Uiso 1 1 d D . . . .
H30A H 0.2790 0.6526 0.7470 0.191 Uiso 1 1 calc R U . . .
C31C C 0.2229(15) 0.6362(14) 0.7358(5) 0.202(12) Uiso 1 1 d . . . . .
O5C O 0.1822(10) 0.6174(9) 0.7346(3) 0.221(9) Uiso 1 1 d . . . . .
C32C C 0.2802(13) 0.5808(12) 0.7451(5) 0.225(14) Uiso 1 1 d D . . . .
H32A H 0.2578 0.5546 0.7455 0.270 Uiso 1 1 calc R U . . .
C33C C 0.3115(19) 0.578(2) 0.7302(6) 0.31(2) Uiso 1 1 d D . . . .
H33A H 0.3258 0.5477 0.7296 0.466 Uiso 1 1 calc R U . . .
H33B H 0.2924 0.5834 0.7212 0.466 Uiso 1 1 calc R U . . .
H33C H 0.3355 0.6019 0.7308 0.466 Uiso 1 1 calc R U . . .
C34C C 0.3204(16) 0.5732(17) 0.7565(5) 0.268(19) Uiso 1 1 d D . . . .
H34A H 0.3349 0.5432 0.7546 0.402 Uiso 1 1 calc R U . . .
H34B H 0.3433 0.5977 0.7553 0.402 Uiso 1 1 calc R U . . .
H34C H 0.3085 0.5738 0.7670 0.402 Uiso 1 1 calc R U . . .
N6C N 0.2291(9) 0.6713(9) 0.7247(3) 0.178(8) Uiso 1 1 d . . . . .
H6CA H 0.2517 0.6902 0.7270 0.214 Uiso 1 1 calc R U . . .
C35C C 0.2070(10) 0.6827(8) 0.7107(2) 0.191(11) Uiso 1 1 d G U . . .
C36C C 0.1584(9) 0.6822(9) 0.7091(3) 0.225(14) Uiso 1 1 d G U . . .
H36A H 0.1394 0.6756 0.7176 0.269 Uiso 1 1 calc R U . . .
C37C C 0.1381(7) 0.6915(10) 0.6947(4) 0.263(17) Uiso 1 1 d G U . . .
H37A H 0.1056 0.6911 0.6936 0.316 Uiso 1 1 calc R U . . .
C38C C 0.1665(11) 0.7013(10) 0.6819(3) 0.247(16) Uiso 1 1 d G U . . .
H38A H 0.1530 0.7075 0.6723 0.297 Uiso 1 1 calc R U . . .
C39C C 0.2151(10) 0.7018(9) 0.6836(3) 0.227(14) Uiso 1 1 d G U . . .
C40C C 0.2354(7) 0.6925(8) 0.6980(3) 0.185(11) Uiso 1 1 d G U . . .
H40A H 0.2679 0.6929 0.6991 0.222 Uiso 1 1 calc R U . . .
C41C C 0.2504(16) 0.7133(16) 0.6697(6) 0.222(15) Uiso 1 1 d . . . . .
O6C O 0.2848(9) 0.7402(9) 0.6731(3) 0.215(8) Uiso 1 1 d . . . . .
N7C N 0.2417(11) 0.6982(12) 0.6570(4) 0.214(10) Uiso 1 1 d D U . . .
C42C C 0.2815(14) 0.6990(15) 0.6458(4) 0.223(13) Uiso 1 1 d D U . . .
H42A H 0.3116 0.6928 0.6509 0.268 Uiso 1 1 calc R U . . .
C43C C 0.2803(17) 0.7438(19) 0.6390(5) 0.235(15) Uiso 1 1 d . U . . .
O7C O 0.2482(13) 0.7748(13) 0.6369(4) 0.268(12) Uiso 1 1 d . U . . .
C44C C 0.2141(19) 0.6575(17) 0.6523(6) 0.30(2) Uiso 1 1 d D U . . .
H44A H 0.1808 0.6649 0.6527 0.355 Uiso 1 1 calc R U . . .
H44B H 0.2201 0.6314 0.6593 0.355 Uiso 1 1 calc R U . . .
C45C C 0.2275(19) 0.644(2) 0.6359(6) 0.31(2) Uiso 1 1 d D U . . .
H45A H 0.2031 0.6540 0.6287 0.367 Uiso 1 1 calc R U . . .
H45B H 0.2304 0.6101 0.6351 0.367 Uiso 1 1 calc R U . . .
C46C C 0.2742(19) 0.6672(19) 0.6315(6) 0.30(2) Uiso 1 1 d D U . . .
H46A H 0.2992 0.6442 0.6305 0.360 Uiso 1 1 calc R U . . .
H46B H 0.2716 0.6853 0.6220 0.360 Uiso 1 1 calc R U . . .
N8C N 0.3271(12) 0.7691(12) 0.6380(4) 0.229(11) Uiso 1 1 d . U . . .
H8CA H 0.3502 0.7588 0.6435 0.275 Uiso 1 1 calc R U . . .
C47C C 0.3351(13) 0.8122(12) 0.6277(4) 0.202(12) Uiso 1 1 d D U . . .
H47A H 0.3553 0.8347 0.6329 0.242 Uiso 1 1 calc R U . . .
H47B H 0.3054 0.8274 0.6254 0.242 Uiso 1 1 calc R U . . .
C48C C 0.3594(16) 0.7941(19) 0.6121(5) 0.245(16) Uiso 1 1 d D U . . .
O8C O 0.3708(12) 0.7614(13) 0.6075(4) 0.264(12) Uiso 1 1 d . U . . .
N9C N 0.3662(13) 0.8364(15) 0.6008(4) 0.285(15) Uiso 1 1 d D U . . .
C49C C 0.3872(15) 0.8188(14) 0.5865(5) 0.293(19) Uiso 1 1 d D U . . .
H49A H 0.3749 0.7881 0.5832 0.351 Uiso 1 1 calc R U . . .
C50C C 0.4396(14) 0.8183(15) 0.5901(5) 0.252(16) Uiso 1 1 d D U . . .
O9C O 0.4600(12) 0.8443(14) 0.6000(5) 0.306(15) Uiso 1 1 d D U . . .
C51C C 0.352(2) 0.8855(17) 0.6004(6) 0.34(2) Uiso 1 1 d D U . . .
H51A H 0.3634 0.9027 0.6094 0.407 Uiso 1 1 calc R U . . .
H51B H 0.3178 0.8885 0.5999 0.407 Uiso 1 1 calc R U . . .
C52C C 0.375(2) 0.9019(15) 0.5855(6) 0.31(2) Uiso 1 1 d D U . . .
H52A H 0.3568 0.9269 0.5807 0.374 Uiso 1 1 calc R U . . .
H52B H 0.4065 0.9131 0.5875 0.374 Uiso 1 1 calc R U . . .
C53C C 0.376(2) 0.8584(19) 0.5751(5) 0.37(3) Uiso 1 1 d D U . . .
H53A H 0.3998 0.8611 0.5671 0.442 Uiso 1 1 calc R U . . .
H53B H 0.3456 0.8534 0.5702 0.442 Uiso 1 1 calc R U . . .
N10C N 0.4538(11) 0.7872(12) 0.5812(5) 0.283(16) Uiso 1 1 d D U . . .
H10A H 0.4340 0.7741 0.5750 0.340 Uiso 1 1 calc R U . . .
C54C C 0.5117(10) 0.7252(8) 0.5785(3) 0.267(8) Uiso 1 1 d DG U . . .
H54A H 0.4879 0.7044 0.5758 0.321 Uiso 1 1 calc R U . . .
C55C C 0.5014(9) 0.7725(9) 0.5808(4) 0.267(8) Uiso 1 1 d DG U . . .
C56C C 0.5369(11) 0.8037(8) 0.5849(3) 0.267(8) Uiso 1 1 d DG U . . .
H56A H 0.5300 0.8353 0.5864 0.321 Uiso 1 1 calc R U . . .
C57C C 0.5828(9) 0.7876(11) 0.5866(3) 0.267(8) Uiso 1 1 d G U . . .
H57A H 0.6066 0.8085 0.5893 0.321 Uiso 1 1 calc R U . . .
C58C C 0.5931(9) 0.7404(12) 0.5843(3) 0.267(8) Uiso 1 1 d G U . . .
H58A H 0.6238 0.7296 0.5854 0.321 Uiso 1 1 calc R U . . .
N11C N 0.5575(11) 0.7092(9) 0.5802(3) 0.267(8) Uiso 1 1 d G U . . .
O1 O 0.0845(14) 0.2468(14) 0.8927(4) 0.179(12) Uiso 0.5 1 d . . P . .
O2 O 0.656(3) 0.275(3) 0.8963(10) 0.33(3) Uiso 0.5 1 d . . P . .
O3 O 0.463(2) 0.893(2) 0.6366(7) 0.26(2) Uiso 0.5 1 d . . P . .
O4 O 0.228(2) 0.264(2) 0.9156(6) 0.24(2) Uiso 0.5 1 d . . P . .
O5 O 0.107(3) 0.352(3) 0.8831(8) 0.30(3) Uiso 0.5 1 d . . P . .
O6 O 0.425(3) 0.918(3) 0.0635(10) 0.33(3) Uiso 0.5 1 d . . P . .
O7 O 0.3992(19) 0.9557(19) 0.9233(6) 0.238(19) Uiso 0.5 1 d . . P . .
O8 O 0.3537(14) 0.3537(14) 0.0000 0.31(2) Uiso 1 2 d S . P . .

loop_
_atom_site_aniso_label
_atom_site_aniso_U_11
_atom_site_aniso_U_22
_atom_site_aniso_U_33
_atom_site_aniso_U_23
_atom_site_aniso_U_13
_atom_site_aniso_U_12
Zn1 0.153(3) 0.170(3) 0.291(5) 0.025(3) 0.028(3) 0.001(2)
Zn2 0.153(3) 0.288(5) 0.167(3) 0.015(3) -0.030(2) 0.025(3)
I1 0.234(3) 0.231(3) 0.355(4) -0.043(3) 0.017(3) -0.004(2)
I2 0.235(3) 0.250(3) 0.396(5) 0.080(3) 0.077(3) -0.022(2)
I3 0.221(3) 0.409(5) 0.259(3) 0.076(3) -0.070(2) 0.052(3)
I4 0.241(3) 0.323(4) 0.215(3) -0.072(2) -0.024(2) 0.011(2)
Zn3A 0.45(3) 0.37(2) 0.145(11) 0.068(14) 0.041(12) 0.04(2)
I5A 0.67(3) 0.396(19) 0.374(18) 0.188(17) 0.004(18) 0.095(19)
I6A 0.77(4) 0.82(5) 0.259(12) -0.11(2) 0.058(17) -0.30(4)
Zn3B 0.305(14) 0.309(16) 0.135(8) 0.039(10) 0.006(7) 0.001(14)
I5B 0.371(11) 0.375(12) 0.314(10) 0.163(10) 0.107(9) 0.133(10)
I6B 0.342(13) 0.76(4) 0.210(9) -0.010(15) -0.023(7) -0.068(18)

loop_
_atom_type_symbol
_atom_type_description
_atom_type_scat_dispersion_real
_atom_type_scat_dispersion_imag
_atom_type_scat_source
C C 0.0074 0.0035 'International Tables Vol C Tables 4.2.6.8 and 6.1.1.4'
H H 0.0000 0.0000 'International Tables Vol C Tables 4.2.6.8 and 6.1.1.4'
N N 0.0135 0.0071 'International Tables Vol C Tables 4.2.6.8 and 6.1.1.4'
O O 0.0225 0.0128 'International Tables Vol C Tables 4.2.6.8 and 6.1.1.4'
Zn Zn -0.4024 2.5545 'International Tables Vol C Tables 4.2.6.8 and 6.1.1.4'
I I -0.0067 3.3049 'International Tables Vol C Tables 4.2.6.8 and 6.1.1.4'

loop_
_geom_angle_atom_site_label_1
_geom_angle_atom_site_label_2
_geom_angle_atom_site_label_3
_geom_angle
_geom_angle_site_symmetry_1
_geom_angle_site_symmetry_3
N1B Zn1 N11A 102.9(8) . .
N1B Zn1 I2 108.6(6) . .
N11A Zn1 I2 111.2(6) . .
N1B Zn1 I1 104.7(6) . .
N11A Zn1 I1 104.9(6) . .
I2 Zn1 I1 122.7(2) . .
N11B Zn2 N1A 97.2(7) . .
N11B Zn2 I4 108.7(5) . .
N1A Zn2 I4 105.4(6) . .
N11B Zn2 I3 108.1(5) . .
N1A Zn2 I3 110.3(6) . .
I4 Zn2 I3 123.8(2) . .
N1C Zn3A N11C 95(5) . 8_666
N1C Zn3A I5A 101.6(12) . .
N11C Zn3A I5A 109(10) 8_666 .
N1C Zn3A I6A 115.0(13) . .
N11C Zn3A I6A 127(10) 8_666 .
I5A Zn3A I6A 106.0(12) . .
N1C Zn3B N11C 93(5) . 8_666
N1C Zn3B I6B 104.8(11) . .
N11C Zn3B I6B 104(10) 8_666 .
N1C Zn3B I5B 114.4(9) . .
N11C Zn3B I5B 124(10) 8_666 .
I6B Zn3B I5B 113.3(10) . .
C1A N1A C5A 120.0 . .
C1A N1A Zn2 122.9(12) . .
C5A N1A Zn2 117.1(12) . .
N1A C1A C2A 120.0 . .
C3A C2A C1A 120.0 . .
C3A C2A C6A 124(2) . .
C1A C2A C6A 116(2) . .
C4A C3A C2A 120.0 . .
C5A C4A C3A 120.0 . .
C4A C5A N1A 120.0 . .
O1A C6A N2A 118(3) . .
O1A C6A C2A 118(3) . .
N2A C6A C2A 123(3) . .
C6A N2A C7A 118(2) . .
C9A C7A N2A 105.6(19) . .
C9A C7A C8A 112.4(19) . .
N2A C7A C8A 109.1(18) . .
O2A C8A N3A 125(2) . .
O2A C8A C7A 125(2) . .
N3A C8A C7A 110(2) . .
C7A C9A C10A 111(2) . .
C11A C10A C15A 120.0 . .
C11A C10A C9A 121(2) . .
C15A C10A C9A 119(2) . .
C12A C11A C10A 120.0 . .
C13A C12A C11A 120.0 . .
C14A C13A C12A 120.0 . .
C13A C14A C15A 120.0 . .
C14A C15A C10A 120.0 . .
C8A N3A C16A 122(2) . .
N3A C16A C18A 111(2) . .
N3A C16A C17A 102(2) . .
C18A C16A C17A 110(2) . .
O3A C17A N4A 125(3) . .
O3A C17A C16A 122(3) . .
N4A C17A C16A 113(2) . .
C19A C18A C20A 113(3) . .
C19A C18A C16A 107(3) . .
C20A C18A C16A 120(3) . .
C17A N4A C21A 120(2) . .
N4A C21A C22A 109(2) . .
N4A C21A C23A 106(2) . .
C22A C21A C23A 107(2) . .
O4A C22A N5A 127(3) . .
O4A C22A C21A 120(3) . .
N5A C22A C21A 114(2) . .
C21A C23A C24A 104(2) . .
C25A C24A C29A 120.0 . .
C25A C24A C23A 130(3) . .
C29A C24A C23A 110(3) . .
C24A C25A C26A 120.0 . .
C27A C26A C25A 120.0 . .
C28A C27A C26A 120.0 . .
C27A C28A C29A 120.0 . .
C28A C29A C24A 120.0 . .
C22A N5A C30A 121(2) . .
C31A C30A N5A 106(3) . .
C31A C30A C32A 113(3) . .
N5A C30A C32A 112(2) . .
O5A C31A N6A 127(4) . .
O5A C31A C30A 116(4) . .
N6A C31A C30A 115(4) . .
C33A C32A C30A 110(3) . .
C33A C32A C34A 100(3) . .
C30A C32A C34A 120(3) . .
C31A N6A C35A 123(3) . .
C36A C35A C40A 120.0 . .
C36A C35A N6A 126(2) . .
C40A C35A N6A 114(2) . .
C35A C36A C37A 120.0 . .
C38A C37A C36A 120.0 . .
C39A C38A C37A 120.0 . .
C40A C39A C38A 120.00(5) . .
C40A C39A C41A 120(3) . .
C38A C39A C41A 120(3) . .
C39A C40A C35A 120.0 . .
N7A C41A O6A 119(4) . .
N7A C41A C39A 127(4) . .
O6A C41A C39A 113(4) . .
C41A N7A C42A 116(4) . .
C41A N7A C44A 121(4) . .
C42A N7A C44A 112(4) . .
C43A C42A N7A 102(3) . .
C43A C42A C46A 106(4) . .
N7A C42A C46A 101(4) . .
O7A C43A N8A 105(4) . .
O7A C43A C42A 142(4) . .
N8A C43A C42A 111(4) . .
N7A C44A C45A 108(4) . .
C44A C45A C46A 103(5) . .
C45A C46A C42A 108(4) . .
C43A N8A C47A 132(3) . .
N8A C47A C48A 113(3) . .
O8A C48A N9A 123(3) . .
O8A C48A C47A 118(3) . .
N9A C48A C47A 119(3) . .
C48A N9A C49A 119(2) . .
C48A N9A C51A 126(3) . .
C49A N9A C51A 114(2) . .
N9A C49A C50A 109(2) . .
N9A C49A C53A 104(2) . .
C50A C49A C53A 107(2) . .
O9A C50A N10A 119(3) . .
O9A C50A C49A 127(3) . .
N10A C50A C49A 113(2) . .
N9A C51A C52A 103(2) . .
C53A C52A C51A 104(3) . .
C52A C53A C49A 105(3) . .
C50A N10A C55A 130(2) . .
C55A C54A N11A 120.0 . .
C54A C55A C56A 120.0 . .
C54A C55A N10A 120.0(18) . .
C56A C55A N10A 119.5(18) . .
C57A C56A C55A 120.0 . .
C56A C57A C58A 120.0 . .
N11A C58A C57A 120.0 . .
C58A N11A C54A 120.0 . .
C58A N11A Zn1 118.7(12) . .
C54A N11A Zn1 120.4(12) . .
C1B N1B C5B 120.0 . .
C1B N1B Zn1 118.9(11) . .
C5B N1B Zn1 121.1(11) . .
N1B C1B C2B 120.0 . .
C3B C2B C1B 120.0 . .
C4B C3B C2B 120.0 . .
C3B C4B C5B 120.0 . .
C3B C4B C6B 121.6(19) . .
C5B C4B C6B 118.3(19) . .
C4B C5B N1B 120.0 . .
O1B C6B N2B 120(3) . .
O1B C6B C4B 120(3) . .
N2B C6B C4B 119(3) . .
C6B N2B C7B 117(2) . .
N2B C7B C8B 116(2) . .
N2B C7B C9B 106(2) . .
C8B C7B C9B 105(2) . .
O2B C8B N3B 122(3) . .
O2B C8B C7B 124(3) . .
N3B C8B C7B 114(2) . .
C10B C9B C7B 108(2) . .
C11B C10B C15B 120.0 . .
C11B C10B C9B 118(2) . .
C15B C10B C9B 122(2) . .
C10B C11B C12B 120.0 . .
C11B C12B C13B 120.0 . .
C14B C13B C12B 120.0 . .
C15B C14B C13B 120.0 . .
C14B C15B C10B 120.0 . .
C8B N3B C16B 127(2) . .
C17B C16B N3B 110(2) . .
C17B C16B C18B 109(2) . .
N3B C16B C18B 110(2) . .
O3B C17B N4B 117(3) . .
O3B C17B C16B 120(3) . .
N4B C17B C16B 123(3) . .
C20B C18B C19B 107(4) . .
C20B C18B C16B 123(4) . .
C19B C18B C16B 112(3) . .
C17B N4B C21B 126(2) . .
N4B C21B C22B 110(2) . .
N4B C21B C23B 111(2) . .
C22B C21B C23B 109(2) . .
O4B C22B N5B 124(3) . .
O4B C22B C21B 118(2) . .
N5B C22B C21B 118(2) . .
C21B C23B C24B 110(2) . .
C25B C24B C29B 120.0 . .
C25B C24B C23B 119(2) . .
C29B C24B C23B 121(2) . .
C24B C25B C26B 120.0 . .
C27B C26B C25B 120.0 . .
C26B C27B C28B 120.0 . .
C29B C28B C27B 120.0 . .
C28B C29B C24B 120.0 . .
C22B N5B C30B 124(2) . .
C31B C30B N5B 113(2) . .
C31B C30B C32B 109(2) . .
N5B C30B C32B 110(2) . .
O5B C31B N6B 112(3) . .
O5B C31B C30B 125(3) . .
N6B C31B C30B 123(3) . .
C30B C32B C34B 113(3) . .
C30B C32B C33B 104(3) . .
C34B C32B C33B 102(3) . .
C31B N6B C35B 130(3) . .
C36B C35B C40B 120.0 . .
C36B C35B N6B 125(2) . .
C40B C35B N6B 115(2) . .
C35B C36B C37B 120.0 . .
C38B C37B C36B 120.0 . .
C37B C38B C39B 120.0 . .
C40B C39B C38B 120.0 . .
C40B C39B C41B 114(2) . .
C38B C39B C41B 126(2) . .
C39B C40B C35B 120.0 . .
O6B C41B N7B 122(3) . .
O6B C41B C39B 118(3) . .
N7B C41B C39B 119(3) . .
C41B N7B C44B 128(3) . .
C41B N7B C42B 117(3) . .
C44B N7B C42B 112(3) . .
N7B C42B C43B 114(3) . .
N7B C42B C46B 104(3) . .
C43B C42B C46B 112(3) . .
N8B C43B O7B 126(4) . .
N8B C43B C42B 118(3) . .
O7B C43B C42B 115(3) . .
N7B C44B C45B 106(3) . .
C46B C45B C44B 105(3) . .
C45B C46B C42B 107(3) . .
C43B N8B C47B 125(3) . .
N8B C47B C48B 111(2) . .
O8B C48B N9B 127(3) . .
O8B C48B C47B 116(2) . .
N9B C48B C47B 116(2) . .
C48B N9B C49B 118(2) . .
C48B N9B C51B 128(2) . .
C49B N9B C51B 112.9(19) . .
N9B C49B C53B 105(2) . .
N9B C49B C50B 107(2) . .
C53B C49B C50B 108(2) . .
O9B C50B N10B 118(2) . .
O9B C50B C49B 128(2) . .
N10B C50B C49B 114(2) . .
N9B C51B C52B 107(2) . .
C51B C52B C53B 107(3) . .
C49B C53B C52B 108(2) . .
C50B N10B C55B 131(2) . .
C55B C54B N11B 120.0 . .
C54B C55B C56B 120.0 . .
C54B C55B N10B 123.9(17) . .
C56B C55B N10B 116.1(17) . .
C57B C56B C55B 120.0 . .
C56B C57B C58B 120.0 . .
N11B C58B C57B 120.0 . .
C58B N11B C54B 120.0 . .
C58B N11B Zn2 123.8(10) . .
C54B N11B Zn2 116.0(10) . .
C1C N1C C5C 120.0 . .
C1C N1C Zn3A 113.9(17) . .
C5C N1C Zn3A 123.9(17) . .
C1C N1C Zn3B 114.3(16) . .
C5C N1C Zn3B 121.9(16) . .
N1C C1C C2C 120.0 . .
C3C C2C C1C 120.0 . .
C4C C3C C2C 120.0 . .
C6C C4C C3C 125(2) . .
C6C C4C C5C 115(2) . .
C3C C4C C5C 120.0 . .
N1C C5C C4C 120.0 . .
N2C C6C O1C 116(3) . .
N2C C6C C4C 126(3) . .
O1C C6C C4C 116(3) . .
C6C N2C C7C 124(3) . .
C8C C7C N2C 114(2) . .
C8C C7C C9C 111(2) . .
N2C C7C C9C 110(2) . .
O2C C8C N3C 120(3) . .
O2C C8C C7C 124(3) . .
N3C C8C C7C 115(3) . .
C10C C9C C7C 111(2) . .
C11C C10C C15C 120.0 . .
C11C C10C C9C 121(2) . .
C15C C10C C9C 119(2) . .
C10C C11C C12C 120.0 . .
C13C C12C C11C 120.0 . .
C12C C13C C14C 120.0 . .
C13C C14C C15C 120.0 . .
C14C C15C C10C 120.0 . .
C8C N3C C16C 125(2) . .
N3C C16C C17C 114(2) . .
N3C C16C C18C 115(3) . .
C17C C16C C18C 113(3) . .
O3C C17C N4C 123(3) . .
O3C C17C C16C 120(3) . .
N4C C17C C16C 117(3) . .
C20C C18C C19C 99(4) . .
C20C C18C C16C 102(3) . .
C19C C18C C16C 104(4) . .
C17C N4C C21C 119(2) . .
N4C C21C C22C 115(3) . .
N4C C21C C23C 107(2) . .
C22C C21C C23C 107(2) . .
N5C C22C O4C 124(3) . .
N5C C22C C21C 122(3) . .
O4C C22C C21C 113(3) . .
C24C C23C C21C 112(3) . .
C25C C24C C29C 120.0 . .
C25C C24C C23C 125(3) . .
C29C C24C C23C 115(3) . .
C26C C25C C24C 120.0 . .
C25C C26C C27C 120.0 . .
C28C C27C C26C 120.0 . .
C29C C28C C27C 120.0 . .
C28C C29C C24C 120.0 . .
C22C N5C C30C 129(3) . .
C31C C30C C32C 111(3) . .
C31C C30C N5C 113(3) . .
C32C C30C N5C 109(3) . .
O5C C31C C30C 126(4) . .
O5C C31C N6C 111(3) . .
C30C C31C N6C 122(4) . .
C30C C32C C34C 113(3) . .
C30C C32C C33C 115(4) . .
C34C C32C C33C 95(4) . .
C35C N6C C31C 134(3) . .
N6C C35C C36C 122(2) . .
N6C C35C C40C 118(2) . .
C36C C35C C40C 120.0 . .
C35C C36C C37C 120.0 . .
C38C C37C C36C 120.0 . .
C37C C38C C39C 120.0 . .
C40C C39C C38C 120.0 . .
C40C C39C C41C 116(3) . .
C38C C39C C41C 124(3) . .
C39C C40C C35C 120.0 . .
N7C C41C O6C 126(4) . .
N7C C41C C39C 119(4) . .
O6C C41C C39C 116(4) . .
C41C N7C C44C 130(4) . .
C41C N7C C42C 115(4) . .
C44C N7C C42C 104(4) . .
N7C C42C C46C 114(4) . .
N7C C42C C43C 105(3) . .
C46C C42C C43C 102(4) . .
O7C C43C N8C 107(4) . .
O7C C43C C42C 134(5) . .
N8C C43C C42C 116(4) . .
N7C C44C C45C 109(4) . .
C44C C45C C46C 110(5) . .
C42C C46C C45C 100(4) . .
C43C N8C C47C 123(4) . .
N8C C47C C48C 107(3) . .
O8C C48C N9C 114(5) . .
O8C C48C C47C 137(5) . .
N9C C48C C47C 109(4) . .
C49C N9C C51C 115(2) . .
C49C N9C C48C 108(4) . .
C51C N9C C48C 136(4) . .
N9C C49C C50C 103(3) . .
N9C C49C C53C 102(2) . .
C50C C49C C53C 110(3) . .
O9C C50C N10C 133(4) . .
O9C C50C C49C 126(3) . .
N10C C50C C49C 101(3) . .
N9C C51C C52C 101(3) . .
C53C C52C C51C 105(3) . .
C52C C53C C49C 103(3) . .
C50C N10C C55C 122(3) . .
C55C C54C N11C 120.0 . .
C56C C55C C54C 120.0 . .
C56C C55C N10C 120.1(11) . .
C54C C55C N10C 119.3(11) . .
C57C C56C C55C 120.0 . .
C56C C57C C58C 120.0 . .
N11C C58C C57C 120.0 . .
C58C N11C C54C 120.0 . .
C58C N11C Zn3A 141.2(17) . 8_666
C54C N11C Zn3A 98.7(17) . 8_666
C58C N11C Zn3B 106.9(18) . 8_666
C54C N11C Zn3B 133.1(18) . 8_666

loop_
_geom_bond_atom_site_label_1
_geom_bond_atom_site_label_2
_geom_bond_distance
_geom_bond_site_symmetry_2
Zn1 N1B 2.078(15) .
Zn1 N11A 2.090(16) .
Zn1 I2 2.521(6) .
Zn1 I1 2.534(7) .
Zn2 N11B 2.040(13) .
Zn2 N1A 2.106(15) .
Zn2 I4 2.507(6) .
Zn2 I3 2.531(5) .
Zn3A N1C 2.13(2) .
Zn3A N11C 2.2(5) 8_666
Zn3A I5A 2.47(2) .
Zn3A I6A 2.47(4) .
Zn3B N1C 2.19(2) .
Zn3B N11C 2.2(6) 8_666
Zn3B I6B 2.37(2) .
Zn3B I5B 2.47(2) .
N1A C1A 1.3900 .
N1A C5A 1.3900 .
C1A C2A 1.3900 .
C2A C3A 1.3900 .
C2A C6A 1.40(3) .
C3A C4A 1.3900 .
C4A C5A 1.3900 .
C6A O1A 1.24(3) .
C6A N2A 1.39(3) .
N2A C7A 1.49(3) .
C7A C9A 1.48(3) .
C7A C8A 1.52(3) .
C8A O2A 1.20(2) .
C8A N3A 1.35(3) .
C9A C10A 1.48(3) .
C10A C11A 1.3900 .
C10A C15A 1.3900 .
C11A C12A 1.3900 .
C12A C13A 1.3900 .
C13A C14A 1.3900 .
C14A C15A 1.3900 .
N3A C16A 1.53(3) .
C16A C18A 1.52(2) .
C16A C17A 1.65(4) .
C17A O3A 1.20(3) .
C17A N4A 1.29(3) .
C18A C19A 1.50(2) .
C18A C20A 1.52(2) .
N4A C21A 1.49(3) .
C21A C22A 1.57(3) .
C21A C23A 1.56(4) .
C22A O4A 1.19(3) .
C22A N5A 1.35(3) .
C23A C24A 1.60(4) .
C24A C25A 1.3900 .
C24A C29A 1.3900 .
C25A C26A 1.3900 .
C26A C27A 1.3900 .
C27A C28A 1.3900 .
C28A C29A 1.3900 .
N5A C30A 1.46(3) .
C30A C31A 1.58(5) .
C30A C32A 1.54(2) .
C31A O5A 1.27(4) .
C31A N6A 1.32(4) .
C32A C33A 1.52(2) .
C32A C34A 1.56(2) .
N6A C35A 1.45(3) .
C35A C36A 1.3900 .
C35A C40A 1.3900 .
C36A C37A 1.3900 .
C37A C38A 1.3900 .
C38A C39A 1.3900 .
C39A C40A 1.3900 .
C39A C41A 1.47(5) .
C41A N7A 1.30(5) .
C41A O6A 1.32(5) .
N7A C42A 1.48(2) .
N7A C44A 1.47(2) .
C42A C43A 1.52(5) .
C42A C46A 1.56(3) .
C43A O7A 1.21(4) .
C43A N8A 1.43(4) .
C44A C45A 1.52(3) .
C45A C46A 1.52(3) .
N8A C47A 1.35(3) .
C47A C48A 1.59(3) .
C48A O8A 1.24(3) .
C48A N9A 1.26(3) .
N9A C49A 1.444(17) .
N9A C51A 1.449(17) .
C49A C50A 1.51(3) .
C49A C53A 1.522(19) .
C50A O9A 1.27(3) .
C50A N10A 1.43(3) .
C51A C52A 1.514(19) .
C52A C53A 1.524(19) .
N10A C55A 1.38(3) .
C54A C55A 1.3900 .
C54A N11A 1.3900 .
C55A C56A 1.3900 .
C56A C57A 1.3900 .
C57A C58A 1.3900 .
C58A N11A 1.3900 .
N1B C1B 1.3901 .
N1B C5B 1.3900 .
C1B C2B 1.3900 .
C2B C3B 1.3900 .
C3B C4B 1.3900 .
C4B C5B 1.3900 .
C4B C6B 1.47(3) .
C6B O1B 1.23(3) .
C6B N2B 1.38(3) .
N2B C7B 1.43(3) .
C7B C8B 1.47(3) .
C7B C9B 1.66(4) .
C8B O2B 1.27(3) .
C8B N3B 1.38(3) .
C9B C10B 1.54(3) .
C10B C11B 1.3900 .
C10B C15B 1.3900 .
C11B C12B 1.3900 .
C12B C13B 1.3900 .
C13B C14B 1.3900 .
C14B C15B 1.3900 .
N3B C16B 1.49(3) .
C16B C17B 1.47(3) .
C16B C18B 1.55(2) .
C17B O3B 1.25(3) .
C17B N4B 1.25(3) .
C18B C20B 1.50(3) .
C18B C19B 1.54(2) .
N4B C21B 1.43(3) .
C21B C22B 1.59(4) .
C21B C23B 1.57(4) .
C22B O4B 1.23(3) .
C22B N5B 1.32(3) .
C23B C24B 1.56(3) .
C24B C25B 1.3900 .
C24B C29B 1.3900 .
C25B C26B 1.3900 .
C26B C27B 1.3900 .
C27B C28B 1.3900 .
C28B C29B 1.3900 .
N5B C30B 1.44(3) .
C30B C31B 1.38(4) .
C30B C32B 1.52(2) .
C31B O5B 1.35(3) .
C31B N6B 1.32(3) .
C32B C34B 1.57(2) .
C32B C33B 1.57(2) .
N6B C35B 1.44(3) .
C35B C36B 1.3900 .
C35B C40B 1.3900 .
C36B C37B 1.3900 .
C37B C38B 1.3900 .
C38B C39B 1.3900 .
C39B C40B 1.3900 .
C39B C41B 1.55(4) .
C41B O6B 1.19(3) .
C41B N7B 1.33(4) .
N7B C44B 1.47(2) .
N7B C42B 1.47(2) .
C42B C43B 1.52(4) .
C42B C46B 1.53(2) .
C43B N8B 1.22(3) .
C43B O7B 1.26(4) .
C44B C45B 1.53(2) .
C45B C46B 1.51(2) .
N8B C47B 1.43(3) .
C47B C48B 1.60(4) .
C48B O8B 1.22(2) .
C48B N9B 1.24(3) .
N9B C49B 1.453(17) .
N9B C51B 1.452(17) .
C49B C53B 1.516(18) .
C49B C50B 1.53(3) .
C50B O9B 1.28(2) .
C50B N10B 1.41(3) .
C51B C52B 1.507(19) .
C52B C53B 1.517(19) .
N10B C55B 1.40(2) .
C54B C55B 1.3900 .
C54B N11B 1.3900 .
C55B C56B 1.3900 .
C56B C57B 1.3900 .
C57B C58B 1.3900 .
C58B N11B 1.3900 .
N1C C1C 1.3900 .
N1C C5C 1.3900 .
C1C C2C 1.3900 .
C2C C3C 1.3900 .
C3C C4C 1.3900 .
C4C C6C 1.40(3) .
C4C C5C 1.3900 .
C6C N2C 1.27(3) .
C6C O1C 1.30(3) .
N2C C7C 1.38(3) .
C7C C8C 1.44(4) .
C7C C9C 1.73(4) .
C8C O2C 1.16(3) .
C8C N3C 1.39(3) .
C9C C10C 1.51(3) .
C10C C11C 1.3900 .
C10C C15C 1.3900 .
C11C C12C 1.3900 .
C12C C13C 1.3900 .
C13C C14C 1.3900 .
C14C C15C 1.3900 .
N3C C16C 1.43(3) .
C16C C17C 1.49(4) .
C16C C18C 1.53(2) .
C17C O3C 1.27(3) .
C17C N4C 1.34(3) .
C18C C20C 1.50(2) .
C18C C19C 1.54(3) .
N4C C21C 1.43(3) .
C21C C22C 1.55(4) .
C21C C23C 1.63(4) .
C22C N5C 1.22(3) .
C22C O4C 1.29(3) .
C23C C24C 1.53(4) .
C24C C25C 1.3900 .
C24C C29C 1.3900 .
C25C C26C 1.3900 .
C26C C27C 1.3900 .
C27C C28C 1.3900 .
C28C C29C 1.3900 .
N5C C30C 1.44(3) .
C30C C31C 1.38(4) .
C30C C32C 1.53(2) .
C31C O5C 1.28(4) .
C31C N6C 1.39(4) .
C32C C34C 1.52(2) .
C32C C33C 1.56(3) .
N6C C35C 1.39(3) .
C35C C36C 1.3900 .
C35C C40C 1.3900 .
C36C C37C 1.3900 .
C37C C38C 1.3900 .
C38C C39C 1.3900 .
C39C C40C 1.3900 .
C39C C41C 1.59(5) .
C41C N7C 1.20(4) .
C41C O6C 1.28(4) .
N7C C44C 1.46(2) .
N7C C42C 1.49(2) .
C42C C46C 1.53(2) .
C42C C43C 1.40(5) .
C43C O7C 1.28(5) .
C43C N8C 1.52(5) .
C44C C45C 1.51(3) .
C45C C46C 1.53(3) .
N8C C47C 1.53(4) .
C47C C48C 1.59(4) .
C48C O8C 1.06(5) .
C48C N9C 1.56(5) .
N9C C49C 1.460(18) .
N9C C51C 1.456(19) .
C49C C50C 1.52(3) .
C49C C53C 1.526(19) .
C50C O9C 1.26(3) .
C50C N10C 1.24(2) .
C51C C52C 1.514(19) .
C52C C53C 1.53(2) .
N10C C55C 1.42(2) .
C54C C55C 1.3900 .
C54C N11C 1.3900 .
C55C C56C 1.3900 .
C56C C57C 1.3900 .
C57C C58C 1.3900 .
C58C N11C 1.3900 .
N11C Zn3A 2.16(4) 8_666
N11C Zn3B 2.17(3) 8_666

loop_
_geom_torsion_atom_site_label_1
_geom_torsion_atom_site_label_2
_geom_torsion_atom_site_label_3
_geom_torsion_atom_site_label_4
_geom_torsion
_geom_torsion_site_symmetry_4
C5A N1A C1A C2A 0.0 .
Zn2 N1A C1A C2A 178.4(13) .
N1A C1A C2A C3A 0.0 .
N1A C1A C2A C6A 178(2) .
C1A C2A C3A C4A 0.0 .
C6A C2A C3A C4A -178(2) .
C2A C3A C4A C5A 0.0 .
C3A C4A C5A N1A 0.0 .
C1A N1A C5A C4A 0.0 .
Zn2 N1A C5A C4A -178.5(13) .
C3A C2A C6A O1A 21(3) .
C1A C2A C6A O1A -157(2) .
C3A C2A C6A N2A -151(2) .
C1A C2A C6A N2A 31(3) .
O1A C6A N2A C7A 12(4) .
C2A C6A N2A C7A -176(2) .
C6A N2A C7A C9A 151(2) .
C6A N2A C7A C8A -88(2) .
C9A C7A C8A O2A 72(3) .
N2A C7A C8A O2A -45(3) .
C9A C7A C8A N3A -99(2) .
N2A C7A C8A N3A 145(2) .
N2A C7A C9A C10A -78(3) .
C8A C7A C9A C10A 163(2) .
C7A C9A C10A C11A -57(3) .
C7A C9A C10A C15A 118(2) .
C15A C10A C11A C12A 0.0 .
C9A C10A C11A C12A 175(2) .
C10A C11A C12A C13A 0.0 .
C11A C12A C13A C14A 0.0 .
C12A C13A C14A C15A 0.0 .
C13A C14A C15A C10A 0.0 .
C11A C10A C15A C14A 0.0 .
C9A C10A C15A C14A -175(2) .
O2A C8A N3A C16A 8(4) .
C7A C8A N3A C16A 178.4(19) .
C8A N3A C16A C18A 103(3) .
C8A N3A C16A C17A -140(2) .
N3A C16A C17A O3A -35(3) .
C18A C16A C17A O3A 83(3) .
N3A C16A C17A N4A 142(2) .
C18A C16A C17A N4A -100(3) .
N3A C16A C18A C19A -64(3) .
C17A C16A C18A C19A -176(3) .
N3A C16A C18A C20A 167(3) .
C17A C16A C18A C20A 55(4) .
O3A C17A N4A C21A -8(4) .
C16A C17A N4A C21A 175.2(19) .
C17A N4A C21A C22A -80(3) .
C17A N4A C21A C23A 166(2) .
N4A C21A C22A O4A -50(3) .
C23A C21A C22A O4A 65(3) .
N4A C21A C22A N5A 129(2) .
C23A C21A C22A N5A -117(2) .
N4A C21A C23A C24A -166(2) .
C22A C21A C23A C24A 78(3) .
C21A C23A C24A C25A 91(3) .
C21A C23A C24A C29A -91(2) .
C29A C24A C25A C26A 0.0 .
C23A C24A C25A C26A 177(3) .
C24A C25A C26A C27A 0.0 .
C25A C26A C27A C28A 0.0 .
C26A C27A C28A C29A 0.0 .
C27A C28A C29A C24A 0.0 .
C25A C24A C29A C28A 0.0 .
C23A C24A C29A C28A -178(2) .
O4A C22A N5A C30A -3(4) .
C21A C22A N5A C30A 178(2) .
C22A N5A C30A C31A -127(3) .
C22A N5A C30A C32A 108(3) .
N5A C30A C31A O5A -57(4) .
C32A C30A C31A O5A 67(5) .
N5A C30A C31A N6A 140(3) .
C32A C30A C31A N6A -96(4) .
C31A C30A C32A C33A 179(3) .
N5A C30A C32A C33A -61(4) .
C31A C30A C32A C34A 64(5) .
N5A C30A C32A C34A -176(3) .
O5A C31A N6A C35A 5(6) .
C30A C31A N6A C35A 165(3) .
C31A N6A C35A C36A 43(4) .
C31A N6A C35A C40A -142(3) .
C40A C35A C36A C37A 0.0 .
N6A C35A C36A C37A 174(3) .
C35A C36A C37A C38A 0.0 .
C36A C37A C38A C39A 0.0 .
C37A C38A C39A C40A 0.0 .
C37A C38A C39A C41A -180(3) .
C38A C39A C40A C35A 0.0 .
C41A C39A C40A C35A 180(100) .
C36A C35A C40A C39A 0.0 .
N6A C35A C40A C39A -175(2) .
C40A C39A C41A N7A 147(4) .
C38A C39A C41A N7A -33(5) .
C40A C39A C41A O6A -42(4) .
C38A C39A C41A O6A 138(3) .
O6A C41A N7A C42A 24(6) .
C39A C41A N7A C42A -166(4) .
O6A C41A N7A C44A 165(4) .
C39A C41A N7A C44A -24(7) .
C41A N7A C42A C43A -89(4) .
C44A N7A C42A C43A 126(4) .
C41A N7A C42A C46A 162(4) .
C44A N7A C42A C46A 17(5) .
N7A C42A C43A O7A -27(8) .
C46A C42A C43A O7A 78(7) .
N7A C42A C43A N8A 133(3) .
C46A C42A C43A N8A -122(4) .
C41A N7A C44A C45A -142(4) .
C42A N7A C44A C45A 1(6) .
N7A C44A C45A C46A -19(6) .
C44A C45A C46A C42A 30(6) .
C43A C42A C46A C45A -134(5) .
N7A C42A C46A C45A -29(6) .
O7A C43A N8A C47A -22(5) .
C42A C43A N8A C47A 170(3) .
C43A N8A C47A C48A -92(4) .
N8A C47A C48A O8A 13(4) .
N8A C47A C48A N9A -164(3) .
O8A C48A N9A C49A 10(4) .
C47A C48A N9A C49A -173(2) .
O8A C48A N9A C51A 178(3) .
C47A C48A N9A C51A -5(4) .
C48A N9A C49A C50A -72(3) .
C51A N9A C49A C50A 119(3) .
C48A N9A C49A C53A 175(3) .
C51A N9A C49A C53A 5(3) .
N9A C49A C50A O9A -39(4) .
C53A C49A C50A O9A 73(4) .
N9A C49A C50A N10A 147(2) .
C53A C49A C50A N10A -101(3) .
C48A N9A C51A C52A -155(3) .
C49A N9A C51A C52A 14(4) .
N9A C51A C52A C53A -27(4) .
C51A C52A C53A C49A 31(5) .
N9A C49A C53A C52A -22(4) .
C50A C49A C53A C52A -137(3) .
O9A C50A N10A C55A -9(5) .
C49A C50A N10A C55A 165(2) .
N11A C54A C55A C56A 0.0 .
N11A C54A C55A N10A -172(2) .
C50A N10A C55A C54A -12(4) .
C50A N10A C55A C56A 176(2) .
C54A C55A C56A C57A 0.0 .
N10A C55A C56A C57A 172.1(19) .
C55A C56A C57A C58A 0.0 .
C56A C57A C58A N11A 0.0 .
C57A C58A N11A C54A 0.0 .
C57A C58A N11A Zn1 169.7(13) .
C55A C54A N11A C58A 0.0 .
C55A C54A N11A Zn1 -169.5(13) .
C5B N1B C1B C2B 0.0 .
Zn1 N1B C1B C2B -179.1(12) .
N1B C1B C2B C3B 0.0 .
C1B C2B C3B C4B 0.0 .
C2B C3B C4B C5B 0.0 .
C2B C3B C4B C6B -176(2) .
C3B C4B C5B N1B 0.0 .
C6B C4B C5B N1B 176(2) .
C1B N1B C5B C4B 0.0 .
Zn1 N1B C5B C4B 179.1(12) .
C3B C4B C6B O1B 24(3) .
C5B C4B C6B O1B -152(2) .
C3B C4B C6B N2B -155.0(19) .
C5B C4B C6B N2B 29(3) .
O1B C6B N2B C7B 1(4) .
C4B C6B N2B C7B 180(2) .
C6B N2B C7B C8B -87(3) .
C6B N2B C7B C9B 157(2) .
N2B C7B C8B O2B -36(4) .
C9B C7B C8B O2B 80(3) .
N2B C7B C8B N3B 138(2) .
C9B C7B C8B N3B -106(2) .
N2B C7B C9B C10B -74(3) .
C8B C7B C9B C10B 164(2) .
C7B C9B C10B C11B 101(2) .
C7B C9B C10B C15B -78(2) .
C15B C10B C11B C12B 0.0 .
C9B C10B C11B C12B -180(2) .
C10B C11B C12B C13B 0.0 .
C11B C12B C13B C14B 0.0 .
C12B C13B C14B C15B 0.0 .
C13B C14B C15B C10B 0.0 .
C11B C10B C15B C14B 0.0 .
C9B C10B C15B C14B 180(2) .
O2B C8B N3B C16B -1(4) .
C7B C8B N3B C16B -175(2) .
C8B N3B C16B C17B -132(2) .
C8B N3B C16B C18B 108(3) .
N3B C16B C17B O3B -38(3) .
C18B C16B C17B O3B 83(3) .
N3B C16B C17B N4B 140(2) .
C18B C16B C17B N4B -99(3) .
C17B C16B C18B C20B 54(5) .
N3B C16B C18B C20B 175(4) .
C17B C16B C18B C19B -176(3) .
N3B C16B C18B C19B -56(4) .
O3B C17B N4B C21B -6(4) .
C16B C17B N4B C21B 176(2) .
C17B N4B C21B C22B -75(3) .
C17B N4B C21B C23B 164(2) .
N4B C21B C22B O4B -49(3) .
C23B C21B C22B O4B 73(3) .
N4B C21B C22B N5B 129(2) .
C23B C21B C22B N5B -109(3) .
N4B C21B C23B C24B -180(2) .
C22B C21B C23B C24B 59(3) .
C21B C23B C24B C25B 87(2) .
C21B C23B C24B C29B -90(2) .
C29B C24B C25B C26B 0.0 .
C23B C24B C25B C26B -177(2) .
C24B C25B C26B C27B 0.0 .
C25B C26B C27B C28B 0.0 .
C26B C27B C28B C29B 0.0 .
C27B C28B C29B C24B 0.0 .
C25B C24B C29B C28B 0.0 .
C23B C24B C29B C28B 177(2) .
O4B C22B N5B C30B -5(4) .
C21B C22B N5B C30B 177(2) .
C22B N5B C30B C31B -128(3) .
C22B N5B C30B C32B 110(3) .
N5B C30B C31B O5B -47(4) .
C32B C30B C31B O5B 76(4) .
N5B C30B C31B N6B 131(3) .
C32B C30B C31B N6B -106(3) .
C31B C30B C32B C34B 172(3) .
N5B C30B C32B C34B -63(3) .
C31B C30B C32B C33B 63(4) .
N5B C30B C32B C33B -172(3) .
O5B C31B N6B C35B -14(4) .
C30B C31B N6B C35B 168(3) .
C31B N6B C35B C36B 47(4) .
C31B N6B C35B C40B -136(3) .
C40B C35B C36B C37B 0.0 .
N6B C35B C36B C37B 176(2) .
C35B C36B C37B C38B 0.0 .
C36B C37B C38B C39B 0.0 .
C37B C38B C39B C40B 0.0 .
C37B C38B C39B C41B 179(2) .
C38B C39B C40B C35B 0.0 .
C41B C39B C40B C35B -179(2) .
C36B C35B C40B C39B 0.0 .
N6B C35B C40B C39B -176.5(19) .
C40B C39B C41B O6B -40(3) .
C38B C39B C41B O6B 141(3) .
C40B C39B C41B N7B 141(3) .
C38B C39B C41B N7B -38(4) .
O6B C41B N7B C44B 163(3) .
C39B C41B N7B C44B -18(5) .
O6B C41B N7B C42B 6(5) .
C39B C41B N7B C42B -176(2) .
C41B N7B C42B C43B -67(4) .
C44B N7B C42B C43B 132(3) .
C41B N7B C42B C46B 171(3) .
C44B N7B C42B C46B 10(4) .
N7B C42B C43B N8B 130(3) .
C46B C42B C43B N8B -112(4) .
N7B C42B C43B O7B -53(4) .
C46B C42B C43B O7B 65(4) .
C41B N7B C44B C45B -154(4) .
C42B N7B C44B C45B 4(4) .
N7B C44B C45B C46B -18(5) .
C44B C45B C46B C42B 24(5) .
N7B C42B C46B C45B -21(4) .
C43B C42B C46B C45B -145(3) .
O7B C43B N8B C47B -4(5) .
C42B C43B N8B C47B 173(2) .
C43B N8B C47B C48B -103(3) .
N8B C47B C48B O8B 15(3) .
N8B C47B C48B N9B -169(2) .
O8B C48B N9B C49B 4(4) .
C47B C48B N9B C49B -171(2) .
O8B C48B N9B C51B 171(3) .
C47B C48B N9B C51B -4(4) .
C48B N9B C49B C53B 174(3) .
C51B N9B C49B C53B 5(3) .
C48B N9B C49B C50B -71(3) .
C51B N9B C49B C50B 121(3) .
N9B C49B C50B O9B -39(4) .
C53B C49B C50B O9B 74(4) .
N9B C49B C50B N10B 148(2) .
C53B C49B C50B N10B -99(3) .
C48B N9B C51B C52B -169(3) .
C49B N9B C51B C52B -2(4) .
N9B C51B C52B C53B -3(5) .
N9B C49B C53B C52B -7(4) .
C50B C49B C53B C52B -121(3) .
C51B C52B C53B C49B 6(5) .
O9B C50B N10B C55B -15(4) .
C49B C50B N10B C55B 159(2) .
N11B C54B C55B C56B 0.0 .
N11B C54B C55B N10B 179.3(19) .
C50B N10B C55B C54B -5(4) .
C50B N10B C55B C56B 174(2) .
C54B C55B C56B C57B 0.0 .
N10B C55B C56B C57B -179.3(18) .
C55B C56B C57B C58B 0.0 .
C56B C57B C58B N11B 0.0 .
C57B C58B N11B C54B 0.0 .
C57B C58B N11B Zn2 173.9(12) .
C55B C54B N11B C58B 0.0 .
C55B C54B N11B Zn2 -174.4(11) .
C5C N1C C1C C2C 0.0 .
Zn3A N1C C1C C2C -163.8(16) .
Zn3B N1C C1C C2C 158.4(15) .
N1C C1C C2C C3C 0.0 .
C1C C2C C3C C4C 0.0 .
C2C C3C C4C C6C -178(3) .
C2C C3C C4C C5C 0.0 .
C1C N1C C5C C4C 0.0 .
Zn3A N1C C5C C4C 162.1(18) .
Zn3B N1C C5C C4C -156.7(16) .
C6C C4C C5C N1C 178(2) .
C3C C4C C5C N1C 0.0 .
C3C C4C C6C N2C -143(3) .
C5C C4C C6C N2C 38(4) .
C3C C4C C6C O1C 22(4) .
C5C C4C C6C O1C -156(2) .
O1C C6C N2C C7C 15(4) .
C4C C6C N2C C7C 180(3) .
C6C N2C C7C C8C -104(3) .
C6C N2C C7C C9C 130(3) .
N2C C7C C8C O2C -54(4) .
C9C C7C C8C O2C 70(4) .
N2C C7C C8C N3C 134(3) .
C9C C7C C8C N3C -102(3) .
C8C C7C C9C C10C 161(3) .
N2C C7C C9C C10C -72(3) .
C7C C9C C10C C11C -82(2) .
C7C C9C C10C C15C 97(2) .
C15C C10C C11C C12C 0.0 .
C9C C10C C11C C12C 180(2) .
C10C C11C C12C C13C 0.0 .
C11C C12C C13C C14C 0.0 .
C12C C13C C14C C15C 0.0 .
C13C C14C C15C C10C 0.0 .
C11C C10C C15C C14C 0.0 .
C9C C10C C15C C14C -180(2) .
O2C C8C N3C C16C 5(4) .
C7C C8C N3C C16C 177(2) .
C8C N3C C16C C17C -130(3) .
C8C N3C C16C C18C 97(3) .
N3C C16C C17C O3C -36(4) .
C18C C16C C17C O3C 97(3) .
N3C C16C C17C N4C 146(2) .
C18C C16C C17C N4C -81(3) .
N3C C16C C18C C20C 70(4) .
C17C C16C C18C C20C -62(4) .
N3C C16C C18C C19C -33(5) .
C17C C16C C18C C19C -165(4) .
O3C C17C N4C C21C -5(4) .
C16C C17C N4C C21C 174(2) .
C17C N4C C21C C22C -76(3) .
C17C N4C C21C C23C 165(2) .
N4C C21C C22C N5C 133(3) .
C23C C21C C22C N5C -108(3) .
N4C C21C C22C O4C -44(4) .
C23C C21C C22C O4C 76(3) .
N4C C21C C23C C24C -174(3) .
C22C C21C C23C C24C 61(4) .
C21C C23C C24C C25C 85(3) .
C21C C23C C24C C29C -93(3) .
C29C C24C C25C C26C 0.0 .
C23C C24C C25C C26C -178(3) .
C24C C25C C26C C27C 0.0 .
C25C C26C C27C C28C 0.0 .
C26C C27C C28C C29C 0.0 .
C27C C28C C29C C24C 0.0 .
C25C C24C C29C C28C 0.0 .
C23C C24C C29C C28C 178(2) .
O4C C22C N5C C30C -6(5) .
C21C C22C N5C C30C 178(2) .
C22C N5C C30C C31C -124(4) .
C22C N5C C30C C32C 111(3) .
C32C C30C C31C O5C 77(5) .
N5C C30C C31C O5C -46(5) .
C32C C30C C31C N6C -111(4) .
N5C C30C C31C N6C 126(3) .
C31C C30C C32C C34C 173(4) .
N5C C30C C32C C34C -62(4) .
C31C C30C C32C C33C 65(5) .
N5C C30C C32C C33C -170(3) .
O5C C31C N6C C35C -19(5) .
C30C C31C N6C C35C 168(3) .
C31C N6C C35C C36C 43(4) .
C31C N6C C35C C40C -133(3) .
N6C C35C C36C C37C -177(2) .
C40C C35C C36C C37C 0.0 .
C35C C36C C37C C38C 0.0 .
C36C C37C C38C C39C 0.0 .
C37C C38C C39C C40C 0.0 .
C37C C38C C39C C41C -179(3) .
C38C C39C C40C C35C 0.0 .
C41C C39C C40C C35C 179(3) .
N6C C35C C40C C39C 177(2) .
C36C C35C C40C C39C 0.0 .
C40C C39C C41C N7C 141(4) .
C38C C39C C41C N7C -39(5) .
C40C C39C C41C O6C -42(4) .
C38C C39C C41C O6C 137(3) .
O6C C41C N7C C44C 159(5) .
C39C C41C N7C C44C -25(7) .
O6C C41C N7C C42C 20(7) .
C39C C41C N7C C42C -164(3) .
C41C N7C C42C C46C 163(4) .
C44C N7C C42C C46C 14(5) .
C41C N7C C42C C43C -86(5) .
C44C N7C C42C C43C 125(4) .
N7C C42C C43C O7C -24(7) .
C46C C42C C43C O7C 95(6) .
N7C C42C C43C N8C 133(4) .
C46C C42C C43C N8C -108(4) .
C41C N7C C44C C45C -160(5) .
C42C N7C C44C C45C -18(6) .
N7C C44C C45C C46C 17(7) .
N7C C42C C46C C45C -4(6) .
C43C C42C C46C C45C -117(5) .
C44C C45C C46C C42C -7(6) .
O7C C43C N8C C47C -32(5) .
C42C C43C N8C C47C 165(3) .
C43C N8C C47C C48C -98(4) .
N8C C47C C48C O8C -1(8) .
N8C C47C C48C N9C 177(3) .
O8C C48C N9C C49C 0(6) .
C47C C48C N9C C49C -178(3) .
O8C C48C N9C C51C 170(6) .
C47C C48C N9C C51C -8(8) .
C51C N9C C49C C50C 103(5) .
C48C N9C C49C C50C -85(4) .
C51C N9C C49C C53C -12(5) .
C48C N9C C49C C53C 161(4) .
N9C C49C C50C O9C -26(6) .
C53C C49C C50C O9C 82(5) .
N9C C49C C50C N10C 154(4) .
C53C C49C C50C N10C -98(4) .
C49C N9C C51C C52C -12(6) .
C48C N9C C51C C52C 178(5) .
N9C C51C C52C C53C 31(5) .
C51C C52C C53C C49C -39(5) .
N9C C49C C53C C52C 30(4) .
C50C C49C C53C C52C -79(4) .
O9C C50C N10C C55C 3(9) .
C49C C50C N10C C55C -177(3) .
N11C C54C C55C C56C 0.0 .
N11C C54C C55C N10C -171(3) .
C50C N10C C55C C56C -29(6) .
C50C N10C C55C C54C 143(4) .
C54C C55C C56C C57C 0.0 .
N10C C55C C56C C57C 171(3) .
C55C C56C C57C C58C 0.0 .
C56C C57C C58C N11C 0.0 .
C57C C58C N11C C54C 0.0 .
C57C C58C N11C Zn3A 177(3) 8_666
C57C C58C N11C Zn3B 179(100) 8_666
C55C C54C N11C C58C 0.0 .
C55C C54C N11C Zn3A -177.9(17) 8_666
C55C C54C N11C Zn3B -179(100) 8_666
